data_1569146
loop_
_publ_author_name
'Jin, Qiu-Yan'
'Liang, Yuan-Yuan'
'Zhang, Zhi-Hui'
'Meng, Liao'
'Geng, Jun-Shan'
'Hu, Kong-Qiu'
'Yu, Ji-Pan'
'Chai, Zhi-Fang'
'Mei, Lei'
'Shi, Wei-Qun'

_publ_section_title
;
 Colossal negative thermal expansion in a cucurbit[8]uril-enabled
 uranyl-organic polythreading framework <i>via</i> thermally induced
 relaxation.
;
_journal_issue 23
_journal_name_full 'Chemical science'
_journal_page_first 6330
_journal_page_last 6340
_journal_paper_doi 10.1039/d3sc01343j
_journal_volume 14
_journal_year 2023
_chemical_formula_moiety 'C156 H140 N44 O50 U6, C48 H48 N32 O16'
_chemical_formula_sum 'C204 H188 N76 O66 U6'
_chemical_formula_weight 6188.47
_space_group_crystal_system monoclinic
_space_group_IT_number 15
_space_group_name_Hall '-C 2yc'
_space_group_name_H-M_alt 'C 1 2/c 1'
_atom_sites_solution_hydrogens mixed
_audit_creation_date 2022-09-06
_audit_creation_method
;
Olex2 1.3
(compiled 2020.06.28 svn.raecde09e for OlexSys, GUI svn.r6132)
;
_audit_update_record
;
2022-11-10 deposited with the CCDC.	2023-05-10 downloaded from the CCDC.
;
_cell_angle_alpha 90
_cell_angle_beta 126.895(2)
_cell_angle_gamma 90
_cell_formula_units_Z 4
_cell_length_a 50.273(3)
_cell_length_b 17.1706(12)
_cell_length_c 36.207(2)
_cell_measurement_reflns_used 9363
_cell_measurement_temperature 280(2)
_cell_measurement_theta_max 26.93
_cell_measurement_theta_min 2.58
_cell_volume 24995(3)
_computing_cell_refinement 'SAINT V8.40B (?, 2016)'
_computing_data_reduction 'SAINT V8.40B (?, 2016)'
_computing_molecular_graphics 'Olex2 1.3 (Dolomanov et al., 2009)'
_computing_publication_material 'Olex2 1.3 (Dolomanov et al., 2009)'
_computing_structure_refinement 'SHELXL 2018/3 (Sheldrick, 2015)'
_computing_structure_solution 'SHELXT 2018/2 (Sheldrick, 2018)'
_diffrn_ambient_temperature 280.0
_diffrn_measured_fraction_theta_full 0.991
_diffrn_measured_fraction_theta_max 0.980
_diffrn_measurement_device_type 'Bruker APEX-II CCD'
_diffrn_measurement_method '\f and \w scans'
_diffrn_radiation_type MoK\a
_diffrn_radiation_wavelength 0.71073
_diffrn_reflns_av_R_equivalents 0.0873
_diffrn_reflns_av_unetI/netI 0.0797
_diffrn_reflns_Laue_measured_fraction_full 0.991
_diffrn_reflns_Laue_measured_fraction_max 0.980
_diffrn_reflns_limit_h_max 65
_diffrn_reflns_limit_h_min -65
_diffrn_reflns_limit_k_max 22
_diffrn_reflns_limit_k_min -22
_diffrn_reflns_limit_l_max 45
_diffrn_reflns_limit_l_min -42
_diffrn_reflns_number 128664
_diffrn_reflns_point_group_measured_fraction_full 0.991
_diffrn_reflns_point_group_measured_fraction_max 0.980
_diffrn_reflns_theta_full 25.242
_diffrn_reflns_theta_max 27.568
_diffrn_reflns_theta_min 2.420
_diffrn_source_current 30.0
_diffrn_source_power 1.5
_diffrn_source_voltage 50.0
_diffrn_standards_number 0
_exptl_absorpt_coefficient_mu 3.967
_exptl_absorpt_correction_T_max 0.7456
_exptl_absorpt_correction_T_min 0.5690
_exptl_absorpt_correction_type none
_exptl_absorpt_process_details
;
SADABS-2016/2 (Bruker,2016/2) was used for absorption correction.
wR2(int) was 0.0853 before and 0.0707 after correction.
The Ratio of minimum to maximum transmission is 0.7631.
The \l/2 correction factor is Not present.
;
_exptl_crystal_colour yellow
_exptl_crystal_colour_primary yellow
_exptl_crystal_density_diffrn 1.644
_exptl_crystal_description block
_exptl_crystal_F_000 12096
_refine_diff_density_max 2.623
_refine_diff_density_min -2.444
_refine_diff_density_rms 0.187
_refine_ls_extinction_method none
_refine_ls_goodness_of_fit_ref 1.016
_refine_ls_hydrogen_treatment constr
_refine_ls_matrix_type full
_refine_ls_number_parameters 1587
_refine_ls_number_reflns 28358
_refine_ls_number_restraints 6
_refine_ls_restrained_S_all 1.016
_refine_ls_R_factor_all 0.1032
_refine_ls_R_factor_gt 0.0633
_refine_ls_shift/su_max 0.003
_refine_ls_shift/su_mean 0.000
_refine_ls_structure_factor_coef Fsqd
_refine_ls_weighting_details 'w=1/[\s^2^(Fo^2^)+(0.0714P)^2^+492.3523P] where P=(Fo^2^+2Fc^2^)/3'
_refine_ls_weighting_scheme calc
_refine_ls_wR_factor_gt 0.1514
_refine_ls_wR_factor_ref 0.1731
_reflns_Friedel_coverage 0.000
_reflns_number_gt 18980
_reflns_number_total 28358
_reflns_threshold_expression 'I > 2\s(I)'
_cod_data_source_file d3sc01343j3.cif
_cod_data_source_block U3bcbpy3CB8_280K_B1
_cod_depositor_comments 'Adding full bibliography for 1569127--1569159.cif.'
_cod_original_cell_volume 24996(3)
_cod_database_code 1569146
_shelx_shelxl_version_number 2018/3
_shelx_space_group_comment
;
The symmetry employed for this shelxl refinement is uniquely defined
by the following loop, which should always be used as a source of
symmetry information in preference to the above space-group names.
They are only intended as comments.
;
_olex2_refinement_description
;
1. Fixed Uiso
 At 1.2 times of:
  All C(H) groups, All C(H,H) groups
 At 1.5 times of:
  All O(H,H) groups
2. Uiso/Uaniso restraints and constraints
Uanis(C19) \\sim Ueq: with sigma of 0.001 and sigma for terminal atoms of 0.002
3.a Rotating group:
 O16(H16A,H16B), O17(H17A,H17B)
3.b Ternary CH refined with riding coordinates:
 C95(H95), C97(H97), C98(H98), C96(H96), C99(H99), C100(H100), C101(H101),
 C102(H102), C71(H71), C73(H73), C77(H77), C78(H78), C74(H74), C75(H75),
 C76(H76), C72(H72)
3.c Secondary CH2 refined with riding coordinates:
 C86(H86A,H86B), C89(H89A,H89B), C80(H80A,H80B), C93(H93A,H93B), C8(H8A,H8B),
 C44(H44A,H44B), C88(H88A,H88B), C56(H56A,H56B), C84(H84A,H84B), C91(H91A,H91B),
  C26(H26A,H26B), C60(H60A,H60B), C82(H82A,H82B), C64(H64A,H64B), C58(H58A,
 H58B), C70(H70A,H70B), C66(H66A,H66B), C62(H62A,H62B), C68(H68A,H68B)
3.d Aromatic/amide H refined with riding coordinates:
 C22(H22), C21(H21), C25(H25), C6(H6), C45(H45), C52(H52), C46(H46), C12(H12),
 C49(H49), C42(H42), C3(H3), C24(H24), C31(H31), C51(H51), C28(H28), C4(H4),
 C7(H7), C30(H30), C43(H43), C53(H53), C27(H27), C13(H13), C10(H10), C54(H54),
 C9(H9), C36(H36), C33(H33), C34(H34), C39(H39), C15(H15), C48(H48), C40(H40),
 C18(H18), C35(H35), C17(H17), C16(H16)
;
_smtbx_masks_void_probe_radius 1.2
_smtbx_masks_void_truncation_radius 1.2
_olex2_submission_special_instructions 'No special instructions were received'

loop_
_space_group_symop_operation_xyz
'x, y, z'
'-x, y, -z+1/2'
'x+1/2, y+1/2, z'
'-x+1/2, y+1/2, -z+1/2'
'-x, -y, -z'
'x, -y, z-1/2'
'-x+1/2, -y+1/2, -z'
'x+1/2, -y+1/2, z-1/2'

loop_
_atom_site_label
_atom_site_type_symbol
_atom_site_fract_x
_atom_site_fract_y
_atom_site_fract_z
_atom_site_U_iso_or_equiv
_atom_site_adp_type
_atom_site_occupancy
_atom_site_site_symmetry_order
_atom_site_calc_flag
_atom_site_refinement_flags_posn
_atom_site_refinement_flags_adp
_atom_site_refinement_flags_occupancy
_atom_site_disorder_assembly
_atom_site_disorder_group
U1 U 0.66975(2) 0.63907(2) 1.65699(2) 0.02605(8) Uani 1 1 d . . . . .
U2 U 0.65677(2) 0.43392(2) 1.70870(2) 0.02696(9) Uani 1 1 d . . . . .
U3 U 0.59138(2) 0.58229(2) 1.63927(2) 0.04168(11) Uani 1 1 d . . . . .
O7 O 0.64363(14) 0.5439(3) 1.6677(2) 0.0347(15) Uani 1 1 d . . . . .
O8 O 0.61274(15) 0.6658(3) 1.6134(2) 0.0384(16) Uani 1 1 d . . . . .
O10 O 0.65858(15) 0.7547(4) 1.6122(2) 0.0366(15) Uani 1 1 d . . . . .
O12 O 0.71780(15) 0.5624(4) 1.7170(2) 0.0373(15) Uani 1 1 d . . . . .
O13 O 0.70648(16) 0.4382(4) 1.7166(2) 0.0401(16) Uani 1 1 d . . . . .
O1 O 0.66711(17) 0.5848(4) 1.6130(2) 0.0382(15) Uani 1 1 d . . . . .
O4 O 0.67682(18) 0.4901(4) 1.7592(2) 0.0438(17) Uani 1 1 d . . . . .
O14 O 0.68756(16) 0.3172(4) 1.7591(2) 0.0387(16) Uani 1 1 d . . . . .
O2 O 0.67502(17) 0.6958(4) 1.7019(2) 0.0380(15) Uani 1 1 d . . . . .
O3 O 0.63916(17) 0.3716(4) 1.6601(2) 0.0428(17) Uani 1 1 d . . . . .
O16 O 0.72291(17) 0.6960(5) 1.6804(3) 0.052(2) Uani 1 1 d . . . . .
H16A H 0.732444 0.665247 1.672895 0.078 Uiso 1 1 d R U . . .
H16B H 0.736548 0.697941 1.710042 0.078 Uiso 1 1 d R U . . .
O6 O 0.60642(18) 0.6395(5) 1.6890(3) 0.0510(19) Uani 1 1 d . . . . .
O15 O 0.64076(17) 0.3499(4) 1.7480(2) 0.0434(17) Uani 1 1 d . . . . .
O9 O 0.60360(17) 0.4684(4) 1.6827(3) 0.054(2) Uani 1 1 d . . . . .
O18 O 0.54884(17) 0.6865(4) 1.5963(3) 0.056(2) Uani 1 1 d . . . . .
O29 O 0.80059(17) 1.3489(4) 1.3958(3) 0.0422(17) Uani 1 1 d . . . . .
C19 C 0.72809(18) 0.4925(4) 1.7278(2) 0.0175(15) Uani 1 1 d . U . . .
O11 O 0.6144(2) 0.7218(4) 1.5426(3) 0.065(3) Uani 1 1 d . . . . .
O5 O 0.5723(2) 0.5268(4) 1.5879(3) 0.063(2) Uani 1 1 d . . . . .
N3 N 0.88675(18) 0.4098(5) 1.8669(3) 0.0360(18) Uani 1 1 d . . . . .
N26 N 0.7065(2) 1.3801(4) 1.3259(3) 0.0332(17) Uani 1 1 d . . . . .
N29 N 0.83778(19) 1.1461(4) 1.4398(3) 0.0341(17) Uani 1 1 d . . . . .
N28 N 0.79313(19) 1.2198(4) 1.3737(3) 0.0332(17) Uani 1 1 d . . . . .
O19 O 0.58143(19) 0.8521(5) 1.6872(3) 0.060(2) Uani 1 1 d . . . . .
N38 N 0.8003(2) 1.0360(5) 1.4157(3) 0.0345(18) Uani 1 1 d . . . . .
O26 O 0.77554(19) 0.9545(4) 1.4381(3) 0.0493(19) Uani 1 1 d . . . . .
O28 O 0.73072(18) 1.4788(4) 1.3797(3) 0.0491(18) Uani 1 1 d . . . . .
O32 O 0.6341(2) 1.2067(4) 1.3123(3) 0.055(2) Uani 1 1 d . . . . .
N33 N 0.6682(2) 1.2715(4) 1.3000(3) 0.0338(18) Uani 1 1 d . . . . .
N34 N 0.6351(2) 1.3423(5) 1.3084(3) 0.043(2) Uani 1 1 d . . . . .
O31 O 0.70898(19) 1.0715(4) 1.3414(3) 0.0479(18) Uani 1 1 d . . . . .
N1 N 0.6624(2) 1.0897(4) 1.4938(3) 0.040(2) Uani 1 1 d . . . . .
N5 N 0.6826(2) 0.0629(5) 1.9114(3) 0.045(2) Uani 1 1 d . . . . .
C5 C 0.6390(3) 0.9959(5) 1.5218(3) 0.034(2) Uani 1 1 d . . . . .
O27 O 0.6987(2) 1.5636(5) 1.4422(3) 0.058(2) Uani 1 1 d . . . . .
N32 N 0.7126(2) 1.1890(4) 1.3146(3) 0.0347(18) Uani 1 1 d . . . . .
N24 N 0.6540(2) 1.5058(5) 1.3766(3) 0.042(2) Uani 1 1 d . . . . .
O17 O 0.5409(3) 0.5484(6) 1.6367(4) 0.092(4) Uani 1 1 d . . . . .
H17A H 0.526222 0.584118 1.622203 0.138 Uiso 1 1 d R U . . .
H17B H 0.546373 0.550087 1.664023 0.138 Uiso 1 1 d R U . . .
O23 O 0.4403(2) 0.9554(6) 1.6132(3) 0.068(2) Uani 1 1 d . . . . .
C23 C 0.8275(2) 0.4260(5) 1.7954(3) 0.032(2) Uani 1 1 d . . . . .
C95 C 0.7664(3) 1.1729(5) 1.3354(3) 0.035(2) Uani 1 1 d . . . . .
H95 H 0.772241 1.155890 1.315264 0.043 Uiso 1 1 calc R U . . .
N35 N 0.6165(2) 1.3950(5) 1.3508(3) 0.042(2) Uani 1 1 d . . . . .
C22 C 0.8069(2) 0.3816(5) 1.8005(3) 0.037(2) Uani 1 1 d . . . . .
H22 H 0.815222 0.336935 1.818725 0.044 Uiso 1 1 calc R U . . .
N37 N 0.8312(2) 0.9886(5) 1.4866(3) 0.0372(18) Uani 1 1 d . . . . .
N25 N 0.6753(2) 1.4484(4) 1.3381(3) 0.0363(18) Uani 1 1 d . . . . .
O33 O 0.6052(2) 1.2892(5) 1.3786(3) 0.058(2) Uani 1 1 d . . . . .
O30 O 0.8671(2) 1.2339(4) 1.4995(3) 0.056(2) Uani 1 1 d . . . . .
N14 N 0.4272(2) 0.7241(6) 1.4345(4) 0.061(3) Uani 1 1 d . . . . .
O20 O 0.61053(19) 1.0524(5) 1.6998(3) 0.062(2) Uani 1 1 d . . . . .
N30 N 0.8668(2) 1.1024(5) 1.5112(3) 0.044(2) Uani 1 1 d . . . . .
O24 O 0.5331(2) 0.8505(6) 1.3915(3) 0.070(3) Uani 1 1 d . . . . .
N23 N 0.6522(2) 1.5231(5) 1.4356(3) 0.041(2) Uani 1 1 d . . . . .
N27 N 0.74992(18) 1.2997(4) 1.3354(3) 0.0324(17) Uani 1 1 d . . . . .
C37 C 0.6654(2) 0.3038(5) 1.7648(3) 0.0309(19) Uani 1 1 d . . . . .
O25 O 0.5298(2) 0.7004(6) 1.4790(4) 0.080(3) Uani 1 1 d . . . . .
N6 N 0.7277(3) 0.2428(6) 2.1154(3) 0.055(3) Uani 1 1 d . . . . .
N31 N 0.75633(19) 1.1078(4) 1.3493(3) 0.0345(18) Uani 1 1 d . . . . .
C21 C 0.7742(2) 0.4025(5) 1.7791(3) 0.0305(19) Uani 1 1 d . . . . .
H21 H 0.760285 0.371115 1.781553 0.037 Uiso 1 1 calc R U . . .
C97 C 0.6732(2) 1.3504(5) 1.2916(3) 0.0310(19) Uani 1 1 d . . . . .
H97 H 0.666845 1.356269 1.260343 0.037 Uiso 1 1 calc R U . . .
C20 C 0.7623(2) 0.4713(5) 1.7537(3) 0.0276(18) Uani 1 1 d . . . . .
C86 C 0.8279(2) 1.1992(6) 1.4018(4) 0.038(2) Uani 1 1 d . . . . .
H86A H 0.841125 1.246380 1.414527 0.046 Uiso 1 1 calc R U . . .
H86B H 0.832853 1.174945 1.382325 0.046 Uiso 1 1 calc R U . . .
N18 N 0.4875(3) 0.9048(7) 1.3253(4) 0.063(3) Uani 1 1 d . . . . .
O21 O 0.3907(2) 0.8241(5) 1.3896(4) 0.078(3) Uani 1 1 d . . . . .
N36 N 0.6154(2) 1.4122(6) 1.4106(3) 0.047(2) Uani 1 1 d . . . . .
N11 N 0.5706(2) 1.0561(6) 1.7117(4) 0.057(3) Uani 1 1 d . . . . .
N7 N 0.4936(2) 0.6583(6) 1.5442(4) 0.054(3) Uani 1 1 d . . . . .
N9 N 0.5318(2) 0.8101(6) 1.6705(4) 0.060(3) Uani 1 1 d . . . . .
C25 C 0.7830(2) 0.5174(6) 1.7496(3) 0.034(2) Uani 1 1 d . . . . .
H25 H 0.775278 0.564071 1.733379 0.041 Uiso 1 1 calc R U . . .
C50 C 0.7121(3) 0.1725(6) 2.0356(4) 0.043(2) Uani 1 1 d . . . . .
C89 C 0.7734(3) 1.0346(6) 1.3667(3) 0.039(2) Uani 1 1 d . . . . .
H89A H 0.782316 1.020462 1.350129 0.047 Uiso 1 1 calc R U . . .
H89B H 0.757569 0.994751 1.360630 0.047 Uiso 1 1 calc R U . . .
N10 N 0.5520(2) 0.9240(6) 1.7056(4) 0.056(3) Uani 1 1 d . . . . .
C6 C 0.6639(3) 0.9733(6) 1.5678(4) 0.039(2) Uani 1 1 d . . . . .
H6 H 0.680806 1.007765 1.588198 0.047 Uiso 1 1 calc R U . . .
C98 C 0.6511(2) 1.3993(5) 1.2982(3) 0.035(2) Uani 1 1 d . . . . .
H98 H 0.635009 1.430324 1.270760 0.041 Uiso 1 1 calc R U . . .
C45 C 0.6595(3) 0.0832(7) 1.9172(4) 0.046(3) Uani 1 1 d . . . . .
H45 H 0.637169 0.073052 1.894007 0.055 Uiso 1 1 calc R U . . .
N22 N 0.4411(2) 0.7265(6) 1.5106(4) 0.061(3) Uani 1 1 d . . . . .
C79 C 0.7995(2) 0.9897(5) 1.4463(3) 0.035(2) Uani 1 1 d . . . . .
C83 C 0.7059(3) 1.4403(5) 1.3508(3) 0.038(2) Uani 1 1 d . . . . .
O22 O 0.4193(2) 0.8388(5) 1.5185(4) 0.074(3) Uani 1 1 d . . . . .
C52 C 0.7043(3) 0.2693(7) 2.0753(4) 0.051(3) Uani 1 1 d . . . . .
H52 H 0.693371 0.313823 2.074315 0.061 Uiso 1 1 calc R U . . .
C81 C 0.6713(3) 1.5341(6) 1.4211(4) 0.042(2) Uani 1 1 d . . . . .
C80 C 0.6601(3) 1.5616(6) 1.4762(3) 0.045(3) Uani 1 1 d . . . . .
H80A H 0.678532 1.596930 1.487167 0.054 Uiso 1 1 calc R U . . .
H80B H 0.641148 1.592709 1.467800 0.054 Uiso 1 1 calc R U . . .
C1 C 0.6362(2) 0.7684(6) 1.5688(4) 0.041(2) Uani 1 1 d . . . . .
C2 C 0.6377(2) 0.8479(6) 1.5531(3) 0.036(2) Uani 1 1 d . . . . .
N13 N 0.4212(2) 0.7582(6) 1.3710(4) 0.069(3) Uani 1 1 d . . . . .
C93 C 0.6070(2) 1.3592(7) 1.3084(4) 0.043(2) Uani 1 1 d . . . . .
H93A H 0.591901 1.393690 1.282784 0.052 Uiso 1 1 calc R U . . .
H93B H 0.595155 1.311157 1.303652 0.052 Uiso 1 1 calc R U . . .
C46 C 0.6688(3) 0.1187(7) 1.9572(4) 0.047(3) Uani 1 1 d . . . . .
H46 H 0.652585 0.133575 1.960515 0.057 Uiso 1 1 calc R U . . .
C96 C 0.7365(2) 1.2282(5) 1.3097(3) 0.032(2) Uani 1 1 d . . . . .
H96 H 0.727527 1.234750 1.277262 0.038 Uiso 1 1 calc R U . . .
N15 N 0.4816(3) 0.6679(6) 1.4679(4) 0.066(3) Uani 1 1 d . . . . .
C12 C 0.7161(3) 1.0907(6) 1.5133(4) 0.044(2) Uani 1 1 d . . . . .
H12 H 0.738588 1.078926 1.534497 0.053 Uiso 1 1 calc R U . . .
C11 C 0.7046(3) 1.1258(6) 1.4720(4) 0.042(2) Uani 1 1 d . . . . .
C49 C 0.7144(3) 0.0756(6) 1.9447(4) 0.050(3) Uani 1 1 d . . . . .
H49 H 0.729900 0.061397 1.939803 0.059 Uiso 1 1 calc R U . . .
C42 C 0.6933(3) 0.1141(6) 1.8315(4) 0.048(3) Uani 1 1 d . . . . .
H42 H 0.710678 0.078747 1.843738 0.058 Uiso 1 1 calc R U . . .
C3 C 0.6132(3) 0.8709(6) 1.5076(4) 0.043(2) Uani 1 1 d . . . . .
H3 H 0.596271 0.836246 1.487415 0.051 Uiso 1 1 calc R U . . .
N17 N 0.4800(3) 0.8031(7) 1.3564(4) 0.064(3) Uani 1 1 d . . . . .
C24 C 0.8155(2) 0.4935(6) 1.7699(3) 0.040(2) Uani 1 1 d . . . . .
H24 H 0.829191 0.523333 1.766287 0.048 Uiso 1 1 calc R U . . .
C8 C 0.6388(3) 1.0776(5) 1.5058(4) 0.042(2) Uani 1 1 d . . . . .
H8A H 0.616436 1.089714 1.478859 0.050 Uiso 1 1 calc R U . . .
H8B H 0.644389 1.114048 1.529954 0.050 Uiso 1 1 calc R U . . .
C31 C 0.8903(3) 0.4822(6) 1.8843(4) 0.044(2) Uani 1 1 d . . . . .
H31 H 0.876274 0.522687 1.865542 0.053 Uiso 1 1 calc R U . . .
C38 C 0.6669(2) 0.2321(6) 1.7907(3) 0.034(2) Uani 1 1 d . . . . .
C61 C 0.4108(3) 0.7730(7) 1.3977(5) 0.055(3) Uani 1 1 d . . . . .
C99 C 0.6212(3) 1.4779(6) 1.3588(3) 0.041(2) Uani 1 1 d . . . . .
H99 H 0.603746 1.507560 1.331629 0.049 Uiso 1 1 calc R U . . .
C47 C 0.7021(3) 0.1329(6) 1.9929(4) 0.047(3) Uani 1 1 d . . . . .
C51 C 0.6941(3) 0.2380(6) 2.0338(4) 0.051(3) Uani 1 1 d . . . . .
H51 H 0.676182 0.258563 2.005870 0.061 Uiso 1 1 calc R U . . .
C28 C 0.9321(3) 0.3625(6) 1.9392(4) 0.049(3) Uani 1 1 d . . . . .
H28 H 0.945993 0.321623 1.957552 0.059 Uiso 1 1 calc R U . . .
N19 N 0.4959(3) 0.9640(7) 1.6765(4) 0.063(3) Uani 1 1 d . . . . .
C87 C 0.8571(3) 1.1687(6) 1.4843(4) 0.042(2) Uani 1 1 d . . . . .
N4 N 1.0237(3) 0.4890(8) 2.0953(3) 0.068(3) Uani 1 1 d . . . . .
N8 N 0.5112(2) 0.7122(6) 1.6101(4) 0.055(3) Uani 1 1 d . . . . .
C44 C 0.6709(3) 0.0333(6) 1.8650(4) 0.048(3) Uani 1 1 d . . . . .
H44A H 0.649278 0.008970 1.849451 0.057 Uiso 1 1 calc R U . . .
H44B H 0.686422 -0.005075 1.868349 0.057 Uiso 1 1 calc R U . . .
C4 C 0.6136(3) 0.9438(6) 1.4920(4) 0.044(2) Uani 1 1 d . . . . .
H4 H 0.596941 0.958153 1.461688 0.053 Uiso 1 1 calc R U . . .
C7 C 0.6630(2) 0.8980(5) 1.5825(3) 0.034(2) Uani 1 1 d . . . . .
H7 H 0.679778 0.882269 1.612476 0.040 Uiso 1 1 calc R U . . .
C30 C 0.9149(2) 0.4937(6) 1.9299(4) 0.042(2) Uani 1 1 d . . . . .
H30 H 0.916882 0.542497 1.942536 0.051 Uiso 1 1 calc R U . . .
C85 C 0.7826(2) 1.2944(5) 1.3712(3) 0.032(2) Uani 1 1 d . . . . .
C88 C 0.6058(3) 1.3969(8) 1.4405(4) 0.050(3) Uani 1 1 d . . . . .
H88A H 0.589738 1.435761 1.434747 0.060 Uiso 1 1 calc R U . . .
H88B H 0.595058 1.346435 1.432709 0.060 Uiso 1 1 calc R U . . .
C32 C 0.9663(2) 0.4538(6) 2.0065(3) 0.039(2) Uani 1 1 d . . . . .
C43 C 0.6918(3) 0.1787(6) 1.8075(4) 0.045(3) Uani 1 1 d . . . . .
H43 H 0.707913 0.185787 1.802734 0.054 Uiso 1 1 calc R U . . .
N21 N 0.4552(3) 0.7576(7) 1.5793(5) 0.070(3) Uani 1 1 d . . . . .
N12 N 0.5777(2) 1.1588(6) 1.6821(4) 0.063(3) Uani 1 1 d . . . . .
C29 C 0.9369(2) 0.4366(6) 1.9581(3) 0.038(2) Uani 1 1 d . . . . .
C100 C 0.6204(3) 1.4912(6) 1.4009(3) 0.041(2) Uani 1 1 d . . . . .
H100 H 0.602310 1.526196 1.393145 0.049 Uiso 1 1 calc R U . . .
C94 C 0.6114(3) 1.3577(7) 1.3796(4) 0.046(3) Uani 1 1 d . . . . .
C59 C 0.5877(3) 1.0844(8) 1.6982(4) 0.057(3) Uani 1 1 d . . . . .
N16 N 0.4783(2) 0.7203(6) 1.4097(4) 0.058(3) Uani 1 1 d . . . . .
C53 C 0.7454(3) 0.1794(8) 2.1181(4) 0.057(3) Uani 1 1 d . . . . .
H53 H 0.762666 0.159892 2.146818 0.069 Uiso 1 1 calc R U . . .
C101 C 0.8331(3) 1.0629(6) 1.4338(3) 0.037(2) Uani 1 1 d . . . . .
H101 H 0.840579 1.042024 1.416227 0.044 Uiso 1 1 calc R U . . .
C90 C 0.7241(2) 1.1177(5) 1.3361(3) 0.035(2) Uani 1 1 d . . . . .
C56 C 0.5344(3) 0.7306(7) 1.6596(4) 0.054(3) Uani 1 1 d . . . . .
H56A H 0.530271 0.695436 1.676576 0.065 Uiso 1 1 calc R U . . .
H56B H 0.556962 0.721539 1.669832 0.065 Uiso 1 1 calc R U . . .
C84 C 0.7325(2) 1.3731(5) 1.3194(4) 0.037(2) Uani 1 1 d . . . . .
H84A H 0.722499 1.378839 1.286813 0.044 Uiso 1 1 calc R U . . .
H84B H 0.748399 1.415051 1.335818 0.044 Uiso 1 1 calc R U . . .
C27 C 0.9063(3) 0.3502(6) 1.8931(4) 0.043(2) Uani 1 1 d . . . . .
H27 H 0.902680 0.300871 1.880280 0.052 Uiso 1 1 calc R U . . .
C91 C 0.6771(2) 1.2058(6) 1.2846(3) 0.038(2) Uani 1 1 d . . . . .
H91A H 0.670305 1.216126 1.253696 0.045 Uiso 1 1 calc R U . . .
H91B H 0.665123 1.160230 1.283103 0.045 Uiso 1 1 calc R U . . .
C13 C 0.6940(3) 1.0729(6) 1.5232(4) 0.044(2) Uani 1 1 d . . . . .
H13 H 0.701708 1.048736 1.550993 0.053 Uiso 1 1 calc R U . . .
C26 C 0.8626(2) 0.3969(6) 1.8161(4) 0.045(3) Uani 1 1 d . . . . .
H26A H 0.861593 0.341570 1.809920 0.054 Uiso 1 1 calc R U . . .
H26B H 0.870643 0.423108 1.800874 0.054 Uiso 1 1 calc R U . . .
C41 C 0.6689(3) 0.1025(6) 1.8374(4) 0.046(3) Uani 1 1 d . . . . .
C10 C 0.6711(3) 1.1402(8) 1.4412(5) 0.064(4) Uani 1 1 d . . . . .
H10 H 0.662543 1.162155 1.412548 0.077 Uiso 1 1 calc R U . . .
C54 C 0.7378(3) 0.1446(7) 2.0788(4) 0.054(3) Uani 1 1 d . . . . .
H54 H 0.750092 0.101743 2.081195 0.065 Uiso 1 1 calc R U . . .
C55 C 0.5208(3) 0.6859(6) 1.5848(4) 0.051(3) Uani 1 1 d . . . . .
C14 C 0.7290(3) 1.1523(7) 1.4633(4) 0.052(3) Uani 1 1 d . . . . .
C57 C 0.5579(3) 0.8631(7) 1.6875(4) 0.054(3) Uani 1 1 d . . . . .
N20 N 0.4762(2) 0.8494(6) 1.6427(4) 0.060(3) Uani 1 1 d . . . . .
C102 C 0.8543(3) 1.0309(6) 1.4838(3) 0.037(2) Uani 1 1 d . . . . .
H102 H 0.872449 0.997580 1.490131 0.044 Uiso 1 1 calc R U . . .
C9 C 0.6502(3) 1.1221(8) 1.4528(4) 0.061(3) Uani 1 1 d . . . . .
H9 H 0.627573 1.132433 1.432037 0.074 Uiso 1 1 calc R U . . .
C92 C 0.6448(3) 1.2678(6) 1.3072(4) 0.043(2) Uani 1 1 d . . . . .
C71 C 0.4637(3) 0.6655(7) 1.5408(5) 0.065(4) Uani 1 1 d . . . . .
H71 H 0.452140 0.615453 1.533428 0.078 Uiso 1 1 calc R U . . .
C60 C 0.4035(3) 0.7852(8) 1.3251(5) 0.073(4) Uani 1 1 d . . . . .
H60A H 0.383081 0.809696 1.316304 0.088 Uiso 1 1 calc R U . . .
H60B H 0.397453 0.740833 1.304827 0.088 Uiso 1 1 calc R U . . .
C36 C 0.9669(3) 0.5161(9) 2.0304(4) 0.065(4) Uani 1 1 d . . . . .
H36 H 0.948391 0.547863 2.018070 0.078 Uiso 1 1 calc R U . . .
C73 C 0.5094(3) 0.8317(8) 1.6806(5) 0.064(4) Uani 1 1 d . . . . .
H73 H 0.509868 0.793243 1.700920 0.077 Uiso 1 1 calc R U . . .
C33 C 0.9952(3) 0.4083(7) 2.0282(4) 0.051(3) Uani 1 1 d . . . . .
H33 H 0.995889 0.365307 2.013155 0.062 Uiso 1 1 calc R U . . .
C77 C 0.4443(3) 0.6959(7) 1.3895(5) 0.064(4) Uani 1 1 d . . . . .
H77 H 0.437038 0.654598 1.366555 0.077 Uiso 1 1 calc R U . . .
C63 C 0.5000(3) 0.6958(8) 1.4539(5) 0.064(4) Uani 1 1 d . . . . .
C65 C 0.5039(3) 0.8523(8) 1.3607(5) 0.063(3) Uani 1 1 d . . . . .
C82 C 0.6642(3) 1.5187(6) 1.3472(4) 0.041(2) Uani 1 1 d . . . . .
H82A H 0.682004 1.556719 1.361718 0.049 Uiso 1 1 calc R U . . .
H82B H 0.645570 1.540393 1.318076 0.049 Uiso 1 1 calc R U . . .
C78 C 0.4463(3) 0.6666(7) 1.4306(5) 0.063(4) Uani 1 1 d . . . . .
H78 H 0.436830 0.614284 1.425280 0.076 Uiso 1 1 calc R U . . .
C34 C 1.0229(3) 0.4281(9) 2.0725(5) 0.067(4) Uani 1 1 d . . . . .
H34 H 1.041687 0.396667 2.086616 0.080 Uiso 1 1 calc R U . . .
N2 N 0.7751(4) 1.2111(8) 1.4509(6) 0.084(4) Uani 1 1 d . . . . .
C39 C 0.6426(3) 0.2207(7) 1.7965(4) 0.052(3) Uani 1 1 d . . . . .
H39 H 0.625527 0.256749 1.785109 0.063 Uiso 1 1 calc R U . . .
C15 C 0.7198(4) 1.2098(8) 1.4304(4) 0.065(4) Uani 1 1 d . . . . .
H15 H 0.698201 1.229432 1.411655 0.078 Uiso 1 1 calc R U . . .
C48 C 0.7256(3) 0.1085(7) 1.9857(4) 0.050(3) Uani 1 1 d . . . . .
H48 H 0.748231 0.114917 2.008755 0.060 Uiso 1 1 calc R U . . .
C69 C 0.4370(3) 0.7809(8) 1.5340(6) 0.063(4) Uani 1 1 d . . . . .
C40 C 0.6438(3) 0.1557(7) 1.8192(4) 0.058(3) Uani 1 1 d . . . . .
H40 H 0.627036 0.147527 1.822462 0.070 Uiso 1 1 calc R U . . .
C64 C 0.4904(3) 0.7289(9) 1.3824(6) 0.082(5) Uani 1 1 d . . . . .
H64A H 0.482256 0.685850 1.360805 0.098 Uiso 1 1 calc R U . . .
H64B H 0.514515 0.726224 1.402663 0.098 Uiso 1 1 calc R U . . .
C58 C 0.5769(3) 0.9807(8) 1.7335(4) 0.063(3) Uani 1 1 d . . . . .
H58A H 0.598011 0.961182 1.741922 0.076 Uiso 1 1 calc R U . . .
H58B H 0.579000 0.987225 1.761723 0.076 Uiso 1 1 calc R U . . .
C74 C 0.5237(3) 0.9111(9) 1.7059(5) 0.063(4) Uani 1 1 d . . . . .
H74 H 0.530124 0.909360 1.737352 0.076 Uiso 1 1 calc R U . . .
C70 C 0.4159(3) 0.7145(9) 1.4624(6) 0.081(5) Uani 1 1 d . . . . .
H70A H 0.397906 0.750792 1.451877 0.097 Uiso 1 1 calc R U . . .
H70B H 0.407111 0.662260 1.457822 0.097 Uiso 1 1 calc R U . . .
C66 C 0.4958(4) 1.0472(9) 1.6867(5) 0.074(4) Uani 1 1 d . . . . .
H66A H 0.472994 1.064704 1.670047 0.089 Uiso 1 1 calc R U . . .
H66B H 0.506407 1.052983 1.719472 0.089 Uiso 1 1 calc R U . . .
C75 C 0.4528(3) 0.8871(8) 1.2915(4) 0.061(3) Uani 1 1 d . . . . .
H75 H 0.447369 0.875176 1.261218 0.073 Uiso 1 1 calc R U . . .
C18 C 0.7602(4) 1.1247(8) 1.4883(6) 0.071(4) Uani 1 1 d . . . . .
H18 H 0.766757 1.085009 1.509586 0.085 Uiso 1 1 calc R U . . .
C67 C 0.4679(4) 0.9245(9) 1.6410(5) 0.061(3) Uani 1 1 d . . . . .
C35 C 0.9972(3) 0.5306(9) 2.0749(5) 0.068(4) Uani 1 1 d . . . . .
H35 H 0.997765 0.574092 2.090701 0.081 Uiso 1 1 calc R U . . .
C62 C 0.4955(3) 0.6236(7) 1.5097(5) 0.072(4) Uani 1 1 d . . . . .
H62A H 0.484194 0.573669 1.501259 0.086 Uiso 1 1 calc R U . . .
H62B H 0.518669 0.613440 1.523576 0.086 Uiso 1 1 calc R U . . .
C76 C 0.4475(3) 0.8156(8) 1.3129(5) 0.063(4) Uani 1 1 d . . . . .
H76 H 0.440149 0.769883 1.292833 0.076 Uiso 1 1 calc R U . . .
C72 C 0.4764(3) 0.6932(7) 1.5883(5) 0.066(4) Uani 1 1 d . . . . .
H72 H 0.474473 0.652115 1.605388 0.079 Uiso 1 1 calc R U . . .
C17 C 0.7832(4) 1.1567(10) 1.4819(7) 0.092(6) Uani 1 1 d . . . . .
H17 H 0.805017 1.138559 1.500278 0.110 Uiso 1 1 calc R U . . .
C68 C 0.4525(3) 0.7917(9) 1.6133(6) 0.076(4) Uani 1 1 d . . . . .
H68A H 0.430488 0.814612 1.597190 0.091 Uiso 1 1 calc R U . . .
H68B H 0.453879 0.750082 1.632509 0.091 Uiso 1 1 calc R U . . .
C16 C 0.7443(5) 1.2364(9) 1.4268(5) 0.080(5) Uani 1 1 d . . . . .
H16 H 0.738384 1.275640 1.405382 0.096 Uiso 1 1 calc R U . . .

loop_
_atom_site_aniso_label
_atom_site_aniso_U_11
_atom_site_aniso_U_22
_atom_site_aniso_U_33
_atom_site_aniso_U_23
_atom_site_aniso_U_13
_atom_site_aniso_U_12
U1 0.02443(16) 0.01641(15) 0.03626(18) 0.00159(13) 0.01766(14) 0.00113(12)
U2 0.02521(16) 0.01544(14) 0.03919(19) 0.00284(13) 0.01877(15) 0.00195(12)
U3 0.02560(18) 0.02639(19) 0.0647(3) 0.01465(17) 0.02262(18) 0.00641(14)
O7 0.018(3) 0.017(3) 0.058(4) 0.012(3) 0.018(3) 0.000(2)
O8 0.023(3) 0.019(3) 0.062(4) 0.012(3) 0.020(3) 0.006(2)
O10 0.030(3) 0.024(3) 0.044(4) 0.013(3) 0.016(3) 0.000(3)
O12 0.029(3) 0.027(3) 0.053(4) 0.010(3) 0.022(3) 0.008(3)
O13 0.034(4) 0.037(4) 0.058(4) -0.005(3) 0.033(4) 0.001(3)
O1 0.044(4) 0.029(3) 0.041(4) -0.006(3) 0.025(3) -0.005(3)
O4 0.050(4) 0.028(4) 0.045(4) -0.005(3) 0.024(4) -0.002(3)
O14 0.035(4) 0.026(3) 0.060(4) 0.010(3) 0.031(4) 0.005(3)
O2 0.052(4) 0.023(3) 0.038(4) -0.001(3) 0.026(3) -0.001(3)
O3 0.037(4) 0.031(4) 0.042(4) 0.004(3) 0.014(3) 0.002(3)
O16 0.030(4) 0.071(6) 0.042(4) 0.013(4) 0.015(3) -0.010(4)
O6 0.038(4) 0.056(5) 0.055(5) 0.012(4) 0.026(4) 0.008(4)
O15 0.044(4) 0.041(4) 0.049(4) 0.015(3) 0.030(4) 0.013(3)
O9 0.034(4) 0.035(4) 0.096(6) 0.027(4) 0.042(4) 0.012(3)
O18 0.027(4) 0.038(4) 0.096(6) 0.024(4) 0.034(4) 0.011(3)
O29 0.042(4) 0.026(3) 0.060(5) -0.013(3) 0.031(4) -0.010(3)
C19 0.0187(17) 0.0157(17) 0.0163(17) 0.0002(9) 0.0095(12) -0.0001(9)
O11 0.059(5) 0.035(4) 0.060(5) 0.008(4) 0.014(4) -0.022(4)
O5 0.047(5) 0.031(4) 0.072(6) 0.004(4) 0.014(4) -0.004(3)
N3 0.019(4) 0.032(4) 0.039(4) -0.005(3) 0.008(3) 0.003(3)
N26 0.038(4) 0.024(4) 0.035(4) 0.001(3) 0.020(4) -0.001(3)
N29 0.034(4) 0.026(4) 0.043(5) -0.005(3) 0.023(4) -0.005(3)
N28 0.030(4) 0.026(4) 0.043(5) -0.007(3) 0.022(4) -0.007(3)
O19 0.040(4) 0.069(6) 0.077(6) 0.003(5) 0.038(4) 0.005(4)
N38 0.038(4) 0.032(4) 0.033(4) -0.004(3) 0.021(4) -0.003(3)
O26 0.053(5) 0.046(4) 0.053(5) -0.007(4) 0.034(4) -0.016(4)
O28 0.045(4) 0.040(4) 0.053(4) -0.016(4) 0.025(4) -0.010(3)
O32 0.067(5) 0.036(4) 0.087(6) -0.003(4) 0.060(5) -0.013(4)
N33 0.040(5) 0.024(4) 0.047(5) -0.007(3) 0.032(4) -0.008(3)
N34 0.049(5) 0.037(5) 0.059(6) -0.011(4) 0.040(5) -0.011(4)
O31 0.057(5) 0.029(4) 0.064(5) 0.002(3) 0.040(4) -0.007(3)
N1 0.052(5) 0.023(4) 0.057(5) 0.013(4) 0.039(5) 0.012(4)
N5 0.065(6) 0.031(4) 0.051(5) 0.012(4) 0.041(5) 0.010(4)
C5 0.050(6) 0.019(4) 0.042(5) 0.011(4) 0.032(5) 0.008(4)
O27 0.059(5) 0.052(5) 0.067(5) -0.015(4) 0.039(5) -0.021(4)
N32 0.044(5) 0.022(4) 0.046(5) -0.007(3) 0.031(4) -0.005(3)
N24 0.046(5) 0.035(5) 0.051(5) -0.018(4) 0.034(4) -0.012(4)
O17 0.093(7) 0.069(6) 0.145(10) 0.065(7) 0.088(8) 0.062(6)
O23 0.054(5) 0.080(7) 0.068(6) 0.014(5) 0.036(5) 0.023(5)
C23 0.022(4) 0.033(5) 0.028(4) -0.007(4) 0.009(4) 0.007(4)
C95 0.052(6) 0.023(4) 0.040(5) -0.007(4) 0.032(5) -0.008(4)
N35 0.051(5) 0.039(5) 0.048(5) -0.012(4) 0.036(5) -0.010(4)
C22 0.034(5) 0.023(4) 0.035(5) 0.006(4) 0.011(4) 0.011(4)
N37 0.044(5) 0.029(4) 0.036(4) 0.001(3) 0.023(4) -0.002(4)
N25 0.042(5) 0.026(4) 0.044(5) -0.005(3) 0.027(4) -0.007(3)
O33 0.073(6) 0.042(4) 0.078(6) -0.016(4) 0.056(5) -0.025(4)
O30 0.065(5) 0.038(4) 0.071(5) -0.024(4) 0.045(5) -0.027(4)
N14 0.028(5) 0.042(6) 0.093(8) 0.001(5) 0.026(5) 0.008(4)
O20 0.034(4) 0.062(6) 0.077(6) -0.001(5) 0.026(4) 0.004(4)
N30 0.050(5) 0.045(5) 0.046(5) -0.010(4) 0.033(5) -0.017(4)
O24 0.045(5) 0.084(7) 0.073(6) 0.006(5) 0.032(5) 0.013(5)
N23 0.047(5) 0.042(5) 0.039(5) -0.009(4) 0.028(4) -0.007(4)
N27 0.029(4) 0.026(4) 0.044(5) -0.001(3) 0.022(4) -0.007(3)
C37 0.035(5) 0.025(4) 0.031(5) -0.001(4) 0.018(4) 0.001(4)
O25 0.038(5) 0.079(7) 0.096(7) 0.002(6) 0.027(5) 0.004(5)
N6 0.055(6) 0.065(7) 0.047(6) -0.016(5) 0.032(5) -0.014(5)
N31 0.033(4) 0.023(4) 0.045(5) 0.001(3) 0.023(4) -0.007(3)
C21 0.025(4) 0.030(5) 0.034(5) 0.006(4) 0.016(4) -0.004(4)
C97 0.038(5) 0.025(4) 0.028(5) 0.001(4) 0.019(4) 0.002(4)
C20 0.016(4) 0.031(5) 0.024(4) -0.002(3) 0.006(4) 0.007(3)
C86 0.024(5) 0.043(6) 0.055(6) 0.004(5) 0.028(5) 0.007(4)
N18 0.053(6) 0.056(7) 0.070(7) -0.004(6) 0.030(6) 0.005(5)
O21 0.031(4) 0.058(6) 0.104(8) -0.007(5) 0.019(5) 0.007(4)
N36 0.055(6) 0.054(6) 0.041(5) -0.015(4) 0.034(5) -0.022(5)
N11 0.040(5) 0.064(7) 0.059(6) -0.006(5) 0.025(5) 0.007(5)
N7 0.026(5) 0.047(6) 0.085(7) 0.007(5) 0.031(5) 0.009(4)
N9 0.038(5) 0.058(6) 0.091(8) 0.019(6) 0.043(6) 0.008(5)
C25 0.031(5) 0.033(5) 0.037(5) 0.004(4) 0.019(4) -0.001(4)
C50 0.058(7) 0.034(5) 0.047(6) 0.008(5) 0.037(6) 0.008(5)
C89 0.046(6) 0.027(5) 0.044(6) -0.003(4) 0.027(5) -0.006(4)
N10 0.042(5) 0.069(7) 0.068(7) 0.006(5) 0.039(5) 0.002(5)
C6 0.041(6) 0.034(5) 0.045(6) -0.002(4) 0.027(5) -0.003(4)
C98 0.039(5) 0.030(5) 0.038(5) 0.002(4) 0.025(5) -0.006(4)
C45 0.046(6) 0.049(6) 0.049(6) 0.008(5) 0.032(5) 0.003(5)
N22 0.035(5) 0.044(6) 0.096(8) 0.015(5) 0.036(6) 0.010(4)
C79 0.035(5) 0.027(5) 0.041(5) -0.009(4) 0.022(5) -0.006(4)
C83 0.055(6) 0.023(5) 0.038(5) 0.005(4) 0.029(5) -0.005(4)
O22 0.051(5) 0.050(5) 0.110(8) 0.012(5) 0.042(6) 0.007(4)
C52 0.061(8) 0.047(7) 0.058(7) -0.010(6) 0.042(7) -0.005(6)
C81 0.039(6) 0.027(5) 0.048(6) -0.003(4) 0.021(5) -0.001(4)
C80 0.061(7) 0.026(5) 0.042(6) -0.007(4) 0.028(5) -0.014(5)
C1 0.034(5) 0.032(5) 0.055(7) 0.007(5) 0.027(5) 0.002(4)
C2 0.041(5) 0.033(5) 0.038(5) 0.001(4) 0.027(5) -0.010(4)
N13 0.031(5) 0.047(6) 0.092(9) 0.003(6) 0.017(6) -0.005(4)
C93 0.032(5) 0.051(6) 0.047(6) -0.014(5) 0.024(5) -0.017(5)
C46 0.037(6) 0.064(7) 0.045(6) 0.011(5) 0.027(5) 0.007(5)
C96 0.029(5) 0.029(5) 0.035(5) -0.002(4) 0.017(4) -0.002(4)
N15 0.044(6) 0.041(6) 0.086(8) 0.013(5) 0.025(6) 0.019(5)
C12 0.039(6) 0.046(6) 0.050(6) -0.003(5) 0.029(5) -0.005(5)
C11 0.050(6) 0.032(5) 0.057(7) 0.003(5) 0.040(6) 0.004(5)
C49 0.058(7) 0.042(6) 0.073(8) 0.012(6) 0.052(7) 0.016(5)
C42 0.070(8) 0.031(5) 0.065(7) 0.022(5) 0.052(7) 0.026(5)
C3 0.043(6) 0.039(6) 0.043(6) 0.009(5) 0.024(5) -0.002(5)
N17 0.049(6) 0.065(7) 0.060(7) -0.004(5) 0.024(5) 0.005(5)
C24 0.026(5) 0.046(6) 0.039(5) 0.005(5) 0.014(4) -0.002(4)
C8 0.047(6) 0.025(5) 0.066(7) 0.012(5) 0.040(6) 0.013(4)
C31 0.034(5) 0.026(5) 0.052(6) 0.001(4) 0.016(5) 0.003(4)
C38 0.030(5) 0.036(5) 0.025(5) 0.003(4) 0.010(4) -0.002(4)
C61 0.026(5) 0.035(6) 0.089(9) -0.003(6) 0.027(6) -0.003(4)
C99 0.040(6) 0.046(6) 0.036(5) -0.004(4) 0.023(5) -0.002(5)
C47 0.051(7) 0.045(6) 0.055(7) 0.024(5) 0.037(6) 0.020(5)
C51 0.076(8) 0.037(6) 0.060(7) 0.011(5) 0.052(7) 0.008(6)
C28 0.037(6) 0.041(6) 0.044(6) 0.005(5) 0.010(5) 0.015(5)
N19 0.056(7) 0.067(7) 0.069(7) 0.014(6) 0.038(6) 0.017(6)
C87 0.037(5) 0.045(6) 0.064(7) -0.009(5) 0.041(6) -0.004(5)
N4 0.047(6) 0.098(9) 0.037(5) -0.006(6) 0.013(5) 0.004(6)
N8 0.027(5) 0.048(6) 0.091(8) 0.010(5) 0.037(5) 0.012(4)
C44 0.089(9) 0.028(5) 0.053(6) 0.010(5) 0.057(7) 0.011(5)
C4 0.038(6) 0.046(6) 0.039(6) 0.009(5) 0.018(5) 0.010(5)
C7 0.042(5) 0.026(5) 0.034(5) 0.006(4) 0.023(5) -0.003(4)
C30 0.037(5) 0.030(5) 0.047(6) -0.007(4) 0.018(5) 0.000(4)
C85 0.040(5) 0.024(4) 0.041(5) -0.004(4) 0.029(5) -0.004(4)
C88 0.043(6) 0.071(8) 0.046(6) -0.008(6) 0.032(6) -0.015(6)
C32 0.027(5) 0.046(6) 0.025(5) 0.009(4) 0.005(4) 0.001(4)
C43 0.052(6) 0.034(5) 0.062(7) 0.015(5) 0.041(6) 0.009(5)
N21 0.038(6) 0.056(7) 0.110(10) -0.002(7) 0.042(7) -0.001(5)
N12 0.035(5) 0.053(6) 0.077(7) -0.003(5) 0.020(5) -0.003(5)
C29 0.025(5) 0.038(5) 0.042(5) 0.009(4) 0.016(4) 0.006(4)
C100 0.041(6) 0.045(6) 0.040(5) -0.002(5) 0.026(5) -0.001(5)
C94 0.039(6) 0.050(7) 0.058(7) -0.012(5) 0.035(6) -0.013(5)
C59 0.033(6) 0.057(8) 0.052(7) -0.017(6) 0.011(5) -0.015(5)
N16 0.040(5) 0.041(5) 0.083(8) 0.004(5) 0.032(6) 0.006(4)
C53 0.038(6) 0.067(8) 0.045(7) -0.004(6) 0.014(5) 0.002(6)
C101 0.049(6) 0.033(5) 0.033(5) -0.007(4) 0.027(5) -0.001(4)
C90 0.041(5) 0.021(4) 0.045(6) -0.003(4) 0.028(5) -0.010(4)
C56 0.030(6) 0.051(7) 0.085(9) 0.025(6) 0.036(6) 0.018(5)
C84 0.037(5) 0.025(5) 0.056(6) 0.001(4) 0.032(5) -0.007(4)
C27 0.041(6) 0.021(5) 0.061(7) -0.007(4) 0.027(5) 0.001(4)
C91 0.039(5) 0.028(5) 0.040(5) -0.010(4) 0.021(5) -0.012(4)
C13 0.049(6) 0.038(6) 0.051(6) 0.010(5) 0.033(6) 0.006(5)
C26 0.030(5) 0.041(6) 0.045(6) -0.010(5) 0.012(5) 0.007(4)
C41 0.077(8) 0.027(5) 0.047(6) 0.001(4) 0.045(6) 0.000(5)
C10 0.060(8) 0.079(9) 0.067(8) 0.038(7) 0.045(7) 0.023(7)
C54 0.045(6) 0.053(7) 0.047(6) 0.004(5) 0.019(5) 0.015(5)
C55 0.039(6) 0.025(5) 0.072(8) 0.022(5) 0.023(6) 0.011(4)
C14 0.072(8) 0.041(6) 0.058(7) -0.013(5) 0.046(7) -0.013(6)
C57 0.055(7) 0.048(7) 0.058(7) 0.011(6) 0.033(6) 0.002(6)
N20 0.041(5) 0.061(7) 0.083(8) 0.022(6) 0.040(6) 0.016(5)
C102 0.045(6) 0.035(5) 0.039(5) 0.001(4) 0.030(5) 0.007(4)
C9 0.047(7) 0.079(9) 0.062(8) 0.032(7) 0.035(6) 0.020(6)
C92 0.052(6) 0.039(6) 0.045(6) 0.001(5) 0.034(5) -0.002(5)
C71 0.038(6) 0.042(7) 0.111(11) -0.005(7) 0.042(7) -0.002(5)
C60 0.033(6) 0.054(8) 0.103(11) -0.006(8) 0.025(7) -0.016(6)
C36 0.038(6) 0.094(11) 0.041(6) -0.017(7) 0.012(5) 0.004(7)
C73 0.054(7) 0.074(9) 0.089(10) 0.043(8) 0.056(8) 0.029(7)
C33 0.036(6) 0.048(7) 0.042(6) -0.001(5) 0.008(5) 0.013(5)
C77 0.038(6) 0.036(6) 0.079(9) -0.011(6) 0.014(6) -0.009(5)
C63 0.037(7) 0.056(8) 0.089(10) -0.002(7) 0.032(7) 0.000(6)
C65 0.051(8) 0.064(9) 0.073(9) -0.018(7) 0.037(7) 0.004(7)
C82 0.057(7) 0.027(5) 0.055(6) -0.006(4) 0.041(6) -0.009(4)
C78 0.036(6) 0.031(6) 0.096(10) -0.004(6) 0.025(7) -0.006(5)
C34 0.030(6) 0.080(10) 0.061(8) 0.016(7) 0.011(6) 0.002(6)
N2 0.116(11) 0.078(9) 0.129(12) -0.031(8) 0.110(11) -0.035(8)
C39 0.050(7) 0.054(7) 0.069(8) 0.032(6) 0.044(6) 0.023(5)
C15 0.074(9) 0.076(9) 0.054(7) -0.007(7) 0.043(7) -0.026(7)
C48 0.043(6) 0.055(7) 0.050(7) 0.014(6) 0.027(6) 0.010(5)
C69 0.036(6) 0.050(7) 0.103(11) -0.003(7) 0.041(7) -0.003(6)
C40 0.066(8) 0.061(8) 0.074(8) 0.018(7) 0.055(7) 0.008(6)
C64 0.050(8) 0.070(10) 0.096(11) 0.008(8) 0.028(8) 0.037(7)
C58 0.048(7) 0.076(9) 0.044(7) -0.003(6) 0.016(6) 0.012(7)
C74 0.056(8) 0.082(10) 0.063(8) 0.020(7) 0.042(7) 0.016(7)
C70 0.027(6) 0.066(9) 0.122(13) 0.013(9) 0.029(8) 0.006(6)
C66 0.069(9) 0.073(10) 0.086(10) -0.004(8) 0.049(9) 0.028(8)
C75 0.050(7) 0.067(8) 0.052(7) -0.013(6) 0.023(6) 0.006(6)
C18 0.085(11) 0.050(8) 0.099(11) 0.001(7) 0.066(10) 0.002(7)
C67 0.068(9) 0.078(10) 0.059(8) 0.015(7) 0.050(7) 0.011(7)
C35 0.058(8) 0.081(10) 0.058(8) -0.023(7) 0.032(7) -0.007(7)
C62 0.037(7) 0.041(7) 0.104(11) 0.011(7) 0.024(7) 0.011(5)
C76 0.044(7) 0.053(8) 0.071(8) -0.024(6) 0.023(6) -0.006(6)
C72 0.047(7) 0.037(6) 0.111(12) 0.015(7) 0.046(8) 0.004(5)
C17 0.103(13) 0.084(12) 0.152(17) -0.034(12) 0.110(13) -0.025(10)
C68 0.043(7) 0.068(9) 0.121(13) 0.004(9) 0.052(8) -0.008(7)
C16 0.141(15) 0.075(10) 0.077(10) -0.021(8) 0.093(12) -0.039(10)

loop_
_atom_type_symbol
_atom_type_description
_atom_type_scat_dispersion_real
_atom_type_scat_dispersion_imag
_atom_type_scat_source
C C 0.0033 0.0016 'International Tables Vol C Tables 4.2.6.8 and 6.1.1.4'
H H 0.0000 0.0000 'International Tables Vol C Tables 4.2.6.8 and 6.1.1.4'
N N 0.0061 0.0033 'International Tables Vol C Tables 4.2.6.8 and 6.1.1.4'
O O 0.0106 0.0060 'International Tables Vol C Tables 4.2.6.8 and 6.1.1.4'
U U -9.6767 9.6646 'International Tables Vol C Tables 4.2.6.8 and 6.1.1.4'

loop_
_geom_angle_atom_site_label_1
_geom_angle_atom_site_label_2
_geom_angle_atom_site_label_3
_geom_angle
_geom_angle_site_symmetry_1
_geom_angle_site_symmetry_3
_geom_angle_publ_flag
O7 U1 U3 34.93(14) . . ?
O7 U1 O8 69.9(2) . . ?
O7 U1 O10 141.6(2) . . ?
O7 U1 O12 79.9(2) . . ?
O7 U1 O16 147.5(2) . . ?
O8 U1 U3 36.35(16) . . ?
O8 U1 O10 71.8(2) . . ?
O8 U1 O12 149.3(2) . . ?
O8 U1 O16 142.0(2) . . ?
O10 U1 U3 107.77(15) . . ?
O10 U1 O12 138.5(2) . . ?
O10 U1 O16 70.8(2) . . ?
O12 U1 U3 113.00(15) . . ?
O12 U1 O16 67.6(2) . . ?
O1 U1 U3 101.9(2) . . ?
O1 U1 O7 92.0(3) . . ?
O1 U1 O8 95.5(3) . . ?
O1 U1 O10 88.1(3) . . ?
O1 U1 O12 91.0(3) . . ?
O1 U1 O16 89.9(3) . . ?
O2 U1 U3 82.1(2) . . ?
O2 U1 O7 91.3(3) . . ?
O2 U1 O8 87.7(3) . . ?
O2 U1 O10 90.6(3) . . ?
O2 U1 O12 87.5(3) . . ?
O2 U1 O1 176.1(3) . . ?
O2 U1 O16 86.1(3) . . ?
O16 U1 U3 168.1(2) . . ?
O7 U2 U3 35.12(15) . . ?
O7 U2 O13 85.6(2) . . ?
O7 U2 O14 163.3(2) . . ?
O7 U2 O15 143.4(2) . . ?
O7 U2 O9 72.9(2) . . ?
O7 U2 C37 169.4(2) . . ?
O13 U2 U3 120.64(18) . . ?
O13 U2 O14 77.8(2) . . ?
O13 U2 O15 129.8(2) . . ?
O13 U2 C37 103.9(3) . . ?
O4 U2 U3 92.9(2) . . ?
O4 U2 O7 89.1(3) . . ?
O4 U2 O13 87.3(3) . . ?
O4 U2 O14 87.9(3) . . ?
O4 U2 O3 175.4(3) . . ?
O4 U2 O15 84.4(3) . . ?
O4 U2 O9 94.8(3) . . ?
O4 U2 C37 86.6(3) . . ?
O14 U2 U3 161.53(14) . . ?
O14 U2 C37 26.2(2) . . ?
O3 U2 U3 91.8(2) . . ?
O3 U2 O7 94.5(3) . . ?
O3 U2 O13 90.0(3) . . ?
O3 U2 O14 87.8(3) . . ?
O3 U2 O15 94.4(3) . . ?
O3 U2 O9 89.1(3) . . ?
O3 U2 C37 90.3(3) . . ?
O15 U2 U3 109.21(16) . . ?
O15 U2 O14 52.5(2) . . ?
O15 U2 C37 26.3(2) . . ?
O9 U2 U3 37.83(17) . . ?
O9 U2 O13 158.4(3) . . ?
O9 U2 O14 123.7(2) . . ?
O9 U2 O15 71.8(2) . . ?
O9 U2 C37 97.7(3) . . ?
C37 U2 U3 135.38(19) . . ?
U2 U3 U1 69.299(10) . . ?
O7 U3 U1 34.96(14) . . ?
O7 U3 U2 34.65(15) . . ?
O7 U3 O8 70.7(2) . . ?
O7 U3 O9 71.8(2) . . ?
O7 U3 O18 145.0(2) . . ?
O7 U3 O17 143.7(2) . . ?
O8 U3 U1 37.10(15) . . ?
O8 U3 U2 105.31(15) . . ?
O8 U3 O9 142.5(2) . . ?
O8 U3 O18 74.6(2) . . ?
O8 U3 O17 145.5(2) . . ?
O6 U3 U1 85.3(2) . . ?
O6 U3 U2 91.6(2) . . ?
O6 U3 O7 91.6(3) . . ?
O6 U3 O8 92.8(3) . . ?
O6 U3 O9 90.0(3) . . ?
O6 U3 O18 85.3(3) . . ?
O6 U3 O5 174.3(4) . . ?
O6 U3 O17 88.4(4) . . ?
O9 U3 U1 106.18(16) . . ?
O9 U3 U2 37.19(16) . . ?
O9 U3 O18 142.9(2) . . ?
O9 U3 O17 71.9(3) . . ?
O18 U3 U1 110.07(16) . . ?
O18 U3 U2 176.9(2) . . ?
O18 U3 O17 71.2(3) . . ?
O5 U3 U1 99.9(3) . . ?
O5 U3 U2 92.5(3) . . ?
O5 U3 O7 94.0(3) . . ?
O5 U3 O8 89.9(3) . . ?
O5 U3 O9 90.8(3) . . ?
O5 U3 O18 90.6(3) . . ?
O5 U3 O17 86.5(4) . . ?
O17 U3 U1 173.4(3) . . ?
O17 U3 U2 109.06(19) . . ?
U2 O7 U1 138.4(3) . . ?
U2 O7 U3 110.2(2) . . ?
U3 O7 U1 110.1(2) . . ?
U3 O8 U1 106.6(2) . . ?
C1 O10 U1 130.6(6) . . ?
C19 O12 U1 141.5(6) . . ?
C19 O13 U2 133.8(5) . . ?
C37 O14 U2 92.5(5) . . ?
U1 O16 H16A 110.1 . . ?
U1 O16 H16B 109.4 . . ?
H16A O16 H16B 103.9 . . ?
C37 O15 U2 94.5(6) . . ?
U2 O9 U3 105.0(3) . . ?
C55 O18 U3 126.7(7) . . ?
O12 C19 O13 118.2(7) . . ?
O12 C19 C20 123.3(7) . . ?
O13 C19 C20 118.4(7) . . ?
C31 N3 C26 119.5(8) . . ?
C27 N3 C31 122.4(9) . . ?
C27 N3 C26 117.8(8) . . ?
C97 N26 C84 121.0(8) . . ?
C83 N26 C97 110.6(8) . . ?
C83 N26 C84 122.5(8) . . ?
C87 N29 C86 122.5(9) . . ?
C87 N29 C101 113.6(8) . . ?
C101 N29 C86 122.9(8) . . ?
C86 N28 C95 124.5(8) . . ?
C85 N28 C95 110.7(8) . . ?
C85 N28 C86 122.3(8) . . ?
C79 N38 C89 121.2(8) . . ?
C79 N38 C101 113.4(8) . . ?
C101 N38 C89 122.3(8) . . ?
C97 N33 C91 121.3(7) . . ?
C92 N33 C97 111.5(8) . . ?
C92 N33 C91 123.1(8) . . ?
C93 N34 C98 123.9(9) . . ?
C92 N34 C98 111.0(8) . . ?
C92 N34 C93 123.4(9) . . ?
C13 N1 C8 121.1(9) . . ?
C13 N1 C9 121.3(9) . . ?
C9 N1 C8 117.5(9) . . ?
C45 N5 C44 117.9(10) . . ?
C49 N5 C45 120.1(10) . . ?
C49 N5 C44 121.7(9) . . ?
C6 C5 C8 120.2(9) . . ?
C4 C5 C6 119.3(9) . . ?
C4 C5 C8 120.4(9) . . ?
C90 N32 C96 112.3(8) . . ?
C90 N32 C91 120.5(8) . . ?
C91 N32 C96 122.6(8) . . ?
C81 N24 C99 112.8(8) . . ?
C81 N24 C82 123.5(9) . . ?
C82 N24 C99 122.3(9) . . ?
U3 O17 H17A 109.4 . . ?
U3 O17 H17B 109.1 . . ?
H17A O17 H17B 104.3 . . ?
C22 C23 C26 119.3(9) . . ?
C24 C23 C22 119.5(8) . . ?
C24 C23 C26 121.1(9) . . ?
N28 C95 H95 110.8 . . ?
N28 C95 C96 104.0(7) . . ?
N31 C95 N28 114.4(8) . . ?
N31 C95 H95 110.8 . . ?
N31 C95 C96 105.7(8) . . ?
C96 C95 H95 110.8 . . ?
C93 N35 C99 122.9(9) . . ?
C94 N35 C93 121.0(9) . . ?
C94 N35 C99 113.0(8) . . ?
C23 C22 H22 119.5 . . ?
C21 C22 C23 121.0(8) . . ?
C21 C22 H22 119.5 . . ?
C79 N37 C80 121.1(9) . 7_678 ?
C79 N37 C102 113.1(8) . . ?
C102 N37 C80 125.0(9) . 7_678 ?
C83 N25 C98 112.6(8) . . ?
C83 N25 C82 122.5(8) . . ?
C82 N25 C98 119.6(8) . . ?
C61 N14 C78 112.1(12) . . ?
C61 N14 C70 120.0(10) . . ?
C70 N14 C78 123.9(11) . . ?
C87 N30 C88 121.6(9) . 7_678 ?
C87 N30 C102 112.8(8) . . ?
C88 N30 C102 122.7(10) 7_678 . ?
C81 N23 C80 120.6(9) . . ?
C81 N23 C100 113.1(8) . . ?
C100 N23 C80 123.8(9) . . ?
C96 N27 C84 123.3(8) . . ?
C85 N27 C96 113.0(7) . . ?
C85 N27 C84 122.6(8) . . ?
O14 C37 U2 61.2(5) . . ?
O14 C37 O15 120.3(8) . . ?
O14 C37 C38 121.5(8) . . ?
O15 C37 U2 59.2(5) . . ?
O15 C37 C38 118.1(8) . . ?
C38 C37 U2 174.7(7) . . ?
C52 N6 C53 118.4(10) . . ?
C95 N31 C89 126.2(8) . . ?
C90 N31 C95 111.5(8) . . ?
C90 N31 C89 121.4(8) . . ?
C22 C21 H21 120.4 . . ?
C22 C21 C20 119.2(8) . . ?
C20 C21 H21 120.4 . . ?
N26 C97 H97 111.2 . . ?
N26 C97 C98 104.4(7) . . ?
N33 C97 N26 114.0(7) . . ?
N33 C97 H97 111.2 . . ?
N33 C97 C98 104.5(7) . . ?
C98 C97 H97 111.2 . . ?
C21 C20 C19 121.3(8) . . ?
C25 C20 C19 118.3(8) . . ?
C25 C20 C21 120.2(8) . . ?
N29 C86 H86A 108.9 . . ?
N29 C86 H86B 108.9 . . ?
N28 C86 N29 113.4(7) . . ?
N28 C86 H86A 108.9 . . ?
N28 C86 H86B 108.9 . . ?
H86A C86 H86B 107.7 . . ?
C65 N18 C66 122.6(12) . 5_678 ?
C65 N18 C75 113.4(12) . . ?
C66 N18 C75 120.0(12) 5_678 . ?
C88 N36 C100 122.1(9) . . ?
C94 N36 C88 122.2(9) . . ?
C94 N36 C100 113.3(8) . . ?
C59 N11 C58 123.9(11) . . ?
C59 N11 C75 113.2(12) . 5_678 ?
C58 N11 C75 122.4(11) . 5_678 ?
C55 N7 C71 112.7(11) . . ?
C55 N7 C62 122.5(10) . . ?
C62 N7 C71 124.8(11) . . ?
C57 N9 C56 121.1(9) . . ?
C57 N9 C73 113.2(12) . . ?
C73 N9 C56 122.1(10) . . ?
C20 C25 H25 120.2 . . ?
C20 C25 C24 119.6(9) . . ?
C24 C25 H25 120.2 . . ?
C51 C50 C47 120.8(10) . . ?
C54 C50 C47 121.6(10) . . ?
C54 C50 C51 117.6(10) . . ?
N38 C89 H89A 108.9 . . ?
N38 C89 H89B 108.9 . . ?
N31 C89 N38 113.3(8) . . ?
N31 C89 H89A 108.9 . . ?
N31 C89 H89B 108.9 . . ?
H89A C89 H89B 107.7 . . ?
C57 N10 C58 121.0(10) . . ?
C57 N10 C74 112.8(11) . . ?
C58 N10 C74 123.5(11) . . ?
C5 C6 H6 120.3 . . ?
C7 C6 C5 119.4(9) . . ?
C7 C6 H6 120.3 . . ?
N34 C98 N25 113.3(8) . . ?
N34 C98 C97 103.6(8) . . ?
N34 C98 H98 112.2 . . ?
N25 C98 C97 102.6(8) . . ?
N25 C98 H98 112.2 . . ?
C97 C98 H98 112.2 . . ?
N5 C45 H45 120.0 . . ?
N5 C45 C46 120.1(11) . . ?
C46 C45 H45 120.0 . . ?
C69 N22 C71 111.6(12) . . ?
C69 N22 C70 120.4(11) . . ?
C70 N22 C71 122.6(12) . . ?
O26 C79 N38 126.4(9) . . ?
O26 C79 N37 126.8(10) . . ?
N37 C79 N38 106.8(8) . . ?
O28 C83 N26 122.9(10) . . ?
O28 C83 N25 127.8(10) . . ?
N25 C83 N26 109.3(9) . . ?
N6 C52 H52 117.0 . . ?
N6 C52 C51 125.9(12) . . ?
C51 C52 H52 117.0 . . ?
O27 C81 N24 124.4(10) . . ?
O27 C81 N23 127.7(10) . . ?
N23 C81 N24 107.9(9) . . ?
N37 C80 N23 115.4(8) 7_678 . ?
N37 C80 H80A 108.4 7_678 . ?
N37 C80 H80B 108.4 7_678 . ?
N23 C80 H80A 108.4 . . ?
N23 C80 H80B 108.4 . . ?
H80A C80 H80B 107.5 . . ?
O10 C1 C2 115.0(9) . . ?
O11 C1 O10 123.0(9) . . ?
O11 C1 C2 121.9(10) . . ?
C3 C2 C1 119.7(9) . . ?
C7 C2 C1 120.9(9) . . ?
C7 C2 C3 119.4(9) . . ?
C61 N13 C60 122.1(11) . . ?
C61 N13 C77 111.0(12) . . ?
C60 N13 C77 124.2(13) . . ?
N34 C93 H93A 109.1 . . ?
N34 C93 H93B 109.1 . . ?
N35 C93 N34 112.7(8) . . ?
N35 C93 H93A 109.1 . . ?
N35 C93 H93B 109.1 . . ?
H93A C93 H93B 107.8 . . ?
C45 C46 H46 119.4 . . ?
C45 C46 C47 121.2(10) . . ?
C47 C46 H46 119.4 . . ?
N32 C96 C95 102.5(7) . . ?
N32 C96 H96 112.1 . . ?
C95 C96 H96 112.1 . . ?
N27 C96 N32 114.3(7) . . ?
N27 C96 C95 103.1(7) . . ?
N27 C96 H96 112.1 . . ?
C63 N15 C78 112.2(12) . . ?
C63 N15 C62 124.0(11) . . ?
C62 N15 C78 121.4(11) . . ?
C11 C12 H12 120.1 . . ?
C11 C12 C13 119.7(10) . . ?
C13 C12 H12 120.1 . . ?
C12 C11 C14 119.7(10) . . ?
C10 C11 C12 118.3(10) . . ?
C10 C11 C14 121.9(10) . . ?
N5 C49 H49 118.4 . . ?
N5 C49 C48 123.2(10) . . ?
C48 C49 H49 118.4 . . ?
C43 C42 H42 120.1 . . ?
C41 C42 H42 120.1 . . ?
C41 C42 C43 119.7(10) . . ?
C2 C3 H3 119.3 . . ?
C4 C3 C2 121.3(10) . . ?
C4 C3 H3 119.3 . . ?
C65 N17 C64 119.9(11) . . ?
C65 N17 C76 111.3(12) . . ?
C76 N17 C64 123.8(12) . . ?
C23 C24 C25 120.5(9) . . ?
C23 C24 H24 119.8 . . ?
C25 C24 H24 119.8 . . ?
N1 C8 C5 114.5(7) . . ?
N1 C8 H8A 108.6 . . ?
N1 C8 H8B 108.6 . . ?
C5 C8 H8A 108.6 . . ?
C5 C8 H8B 108.6 . . ?
H8A C8 H8B 107.6 . . ?
N3 C31 H31 121.1 . . ?
N3 C31 C30 117.9(9) . . ?
C30 C31 H31 121.1 . . ?
C43 C38 C37 120.8(9) . . ?
C43 C38 C39 119.9(9) . . ?
C39 C38 C37 119.3(9) . . ?
N14 C61 N13 108.3(10) . . ?
O21 C61 N14 127.1(14) . . ?
O21 C61 N13 124.6(13) . . ?
N24 C99 H99 111.7 . . ?
N24 C99 C100 102.0(8) . . ?
N35 C99 N24 114.9(9) . . ?
N35 C99 H99 111.7 . . ?
N35 C99 C100 104.0(8) . . ?
C100 C99 H99 111.7 . . ?
C46 C47 C50 121.2(10) . . ?
C46 C47 C48 116.7(11) . . ?
C48 C47 C50 122.1(11) . . ?
C50 C51 H51 121.6 . . ?
C52 C51 C50 116.8(11) . . ?
C52 C51 H51 121.6 . . ?
C29 C28 H28 120.3 . . ?
C27 C28 H28 120.3 . . ?
C27 C28 C29 119.4(9) . . ?
C74 N19 C66 124.4(12) . . ?
C67 N19 C74 111.5(12) . . ?
C67 N19 C66 123.5(11) . . ?
N29 C87 N30 107.5(9) . . ?
O30 C87 N29 127.8(11) . . ?
O30 C87 N30 124.4(11) . . ?
C35 N4 C34 116.7(11) . . ?
C55 N8 C56 123.6(9) . . ?
C55 N8 C72 111.2(11) . . ?
C72 N8 C56 121.6(10) . . ?
N5 C44 H44A 110.2 . . ?
N5 C44 H44B 110.2 . . ?
N5 C44 C41 107.4(8) . . ?
H44A C44 H44B 108.5 . . ?
C41 C44 H44A 110.2 . . ?
C41 C44 H44B 110.2 . . ?
C5 C4 H4 120.0 . . ?
C3 C4 C5 119.9(10) . . ?
C3 C4 H4 120.0 . . ?
C6 C7 H7 119.7 . . ?
C2 C7 C6 120.6(9) . . ?
C2 C7 H7 119.7 . . ?
C31 C30 H30 118.6 . . ?
C31 C30 C29 122.8(10) . . ?
C29 C30 H30 118.6 . . ?
O29 C85 N28 125.1(9) . . ?
O29 C85 N27 125.7(9) . . ?
N27 C85 N28 109.0(8) . . ?
N30 C88 N36 113.8(9) 7_678 . ?
N30 C88 H88A 108.8 7_678 . ?
N30 C88 H88B 108.8 7_678 . ?
N36 C88 H88A 108.8 . . ?
N36 C88 H88B 108.8 . . ?
H88A C88 H88B 107.7 . . ?
C36 C32 C29 121.9(10) . . ?
C36 C32 C33 117.4(10) . . ?
C33 C32 C29 120.6(10) . . ?
C42 C43 H43 119.8 . . ?
C38 C43 C42 120.5(10) . . ?
C38 C43 H43 119.8 . . ?
C69 N21 C72 111.6(13) . . ?
C69 N21 C68 124.4(12) . . ?
C72 N21 C68 124.0(13) . . ?
C59 N12 C60 125.2(11) . 5_678 ?
C59 N12 C76 110.5(12) . 5_678 ?
C76 N12 C60 121.6(11) 5_678 5_678 ?
C28 C29 C32 120.9(9) . . ?
C30 C29 C28 117.6(9) . . ?
C30 C29 C32 121.4(10) . . ?
N23 C100 N36 114.2(9) . . ?
N23 C100 C99 104.1(8) . . ?
N23 C100 H100 111.9 . . ?
N36 C100 C99 102.0(8) . . ?
N36 C100 H100 111.9 . . ?
C99 C100 H100 111.9 . . ?
N35 C94 N36 107.4(9) . . ?
O33 C94 N35 126.4(10) . . ?
O33 C94 N36 126.2(10) . . ?
O20 C59 N11 127.8(13) . . ?
O20 C59 N12 121.5(13) . . ?
N11 C59 N12 110.7(12) . . ?
C63 N16 C77 111.9(11) . . ?
C63 N16 C64 118.0(10) . . ?
C64 N16 C77 122.2(12) . . ?
N6 C53 H53 119.7 . . ?
C54 C53 N6 120.7(11) . . ?
C54 C53 H53 119.7 . . ?
N29 C101 H101 111.6 . . ?
N29 C101 C102 104.0(8) . . ?
N38 C101 N29 115.1(8) . . ?
N38 C101 H101 111.6 . . ?
N38 C101 C102 102.4(8) . . ?
C102 C101 H101 111.6 . . ?
O31 C90 N32 126.3(10) . . ?
O31 C90 N31 125.8(9) . . ?
N32 C90 N31 107.9(7) . . ?
N9 C56 N8 113.5(9) . . ?
N9 C56 H56A 108.9 . . ?
N9 C56 H56B 108.9 . . ?
N8 C56 H56A 108.9 . . ?
N8 C56 H56B 108.9 . . ?
H56A C56 H56B 107.7 . . ?
N26 C84 H84A 109.0 . . ?
N26 C84 H84B 109.0 . . ?
N27 C84 N26 113.0(7) . . ?
N27 C84 H84A 109.0 . . ?
N27 C84 H84B 109.0 . . ?
H84A C84 H84B 107.8 . . ?
N3 C27 C28 119.7(9) . . ?
N3 C27 H27 120.1 . . ?
C28 C27 H27 120.1 . . ?
N33 C91 N32 113.1(8) . . ?
N33 C91 H91A 109.0 . . ?
N33 C91 H91B 109.0 . . ?
N32 C91 H91A 109.0 . . ?
N32 C91 H91B 109.0 . . ?
H91A C91 H91B 107.8 . . ?
N1 C13 C12 120.5(10) . . ?
N1 C13 H13 119.7 . . ?
C12 C13 H13 119.7 . . ?
N3 C26 C23 113.7(8) . . ?
N3 C26 H26A 108.8 . . ?
N3 C26 H26B 108.8 . . ?
C23 C26 H26A 108.8 . . ?
C23 C26 H26B 108.8 . . ?
H26A C26 H26B 107.7 . . ?
C42 C41 C44 120.0(10) . . ?
C40 C41 C42 118.6(10) . . ?
C40 C41 C44 121.3(10) . . ?
C11 C10 H10 120.1 . . ?
C11 C10 C9 119.8(11) . . ?
C9 C10 H10 120.1 . . ?
C50 C54 H54 119.7 . . ?
C53 C54 C50 120.7(11) . . ?
C53 C54 H54 119.7 . . ?
O18 C55 N7 125.9(13) . . ?
O18 C55 N8 125.9(12) . . ?
N8 C55 N7 108.2(10) . . ?
C15 C14 C11 119.8(12) . . ?
C18 C14 C11 121.4(11) . . ?
C18 C14 C15 118.7(12) . . ?
O19 C57 N9 124.1(12) . . ?
O19 C57 N10 128.8(12) . . ?
N10 C57 N9 107.0(11) . . ?
C67 N20 C73 113.7(12) . . ?
C67 N20 C68 122.5(11) . . ?
C68 N20 C73 123.2(12) . . ?
N37 C102 N30 114.5(8) . . ?
N37 C102 C101 104.3(8) . . ?
N37 C102 H102 111.8 . . ?
N30 C102 C101 102.1(8) . . ?
N30 C102 H102 111.8 . . ?
C101 C102 H102 111.8 . . ?
N1 C9 C10 120.3(11) . . ?
N1 C9 H9 119.8 . . ?
C10 C9 H9 119.8 . . ?
O32 C92 N33 125.0(10) . . ?
O32 C92 N34 125.9(10) . . ?
N33 C92 N34 109.1(9) . . ?
N7 C71 N22 115.5(11) . . ?
N7 C71 H71 111.3 . . ?
N7 C71 C72 102.9(10) . . ?
N22 C71 H71 111.3 . . ?
N22 C71 C72 103.9(11) . . ?
C72 C71 H71 111.3 . . ?
N13 C60 N12 113.7(10) . 5_678 ?
N13 C60 H60A 108.8 . . ?
N13 C60 H60B 108.8 . . ?
N12 C60 H60A 108.8 5_678 . ?
N12 C60 H60B 108.8 5_678 . ?
H60A C60 H60B 107.7 . . ?
C32 C36 H36 121.4 . . ?
C32 C36 C35 117.2(12) . . ?
C35 C36 H36 121.4 . . ?
N9 C73 H73 110.6 . . ?
N9 C73 C74 103.0(10) . . ?
N20 C73 N9 117.4(11) . . ?
N20 C73 H73 110.6 . . ?
N20 C73 C74 103.9(10) . . ?
C74 C73 H73 110.6 . . ?
C32 C33 H33 120.3 . . ?
C34 C33 C32 119.4(11) . . ?
C34 C33 H33 120.3 . . ?
N13 C77 N16 113.6(10) . . ?
N13 C77 H77 111.3 . . ?
N13 C77 C78 105.4(12) . . ?
N16 C77 H77 111.3 . . ?
N16 C77 C78 103.7(10) . . ?
C78 C77 H77 111.3 . . ?
O25 C63 N15 123.5(14) . . ?
O25 C63 N16 128.8(14) . . ?
N16 C63 N15 107.5(10) . . ?
O24 C65 N18 126.9(14) . . ?
O24 C65 N17 125.4(14) . . ?
N18 C65 N17 107.6(12) . . ?
N24 C82 N25 113.3(8) . . ?
N24 C82 H82A 108.9 . . ?
N24 C82 H82B 108.9 . . ?
N25 C82 H82A 108.9 . . ?
N25 C82 H82B 108.9 . . ?
H82A C82 H82B 107.7 . . ?
N14 C78 N15 114.4(11) . . ?
N14 C78 C77 102.4(10) . . ?
N14 C78 H78 112.0 . . ?
N15 C78 C77 103.4(10) . . ?
N15 C78 H78 112.0 . . ?
C77 C78 H78 112.0 . . ?
N4 C34 C33 123.3(12) . . ?
N4 C34 H34 118.4 . . ?
C33 C34 H34 118.4 . . ?
C16 N2 C17 116.2(12) . . ?
C38 C39 H39 120.4 . . ?
C40 C39 C38 119.1(10) . . ?
C40 C39 H39 120.4 . . ?
C14 C15 H15 121.6 . . ?
C16 C15 C14 116.9(14) . . ?
C16 C15 H15 121.6 . . ?
C49 C48 C47 118.7(11) . . ?
C49 C48 H48 120.6 . . ?
C47 C48 H48 120.6 . . ?
N22 C69 N21 107.7(12) . . ?
O22 C69 N22 127.9(15) . . ?
O22 C69 N21 124.3(14) . . ?
C41 C40 C39 122.1(11) . . ?
C41 C40 H40 118.9 . . ?
C39 C40 H40 118.9 . . ?
N17 C64 H64A 109.0 . . ?
N17 C64 H64B 109.0 . . ?
N16 C64 N17 113.0(10) . . ?
N16 C64 H64A 109.0 . . ?
N16 C64 H64B 109.0 . . ?
H64A C64 H64B 107.8 . . ?
N11 C58 H58A 108.6 . . ?
N11 C58 H58B 108.6 . . ?
N10 C58 N11 114.5(10) . . ?
N10 C58 H58A 108.6 . . ?
N10 C58 H58B 108.6 . . ?
H58A C58 H58B 107.6 . . ?
N10 C74 N19 114.5(11) . . ?
N10 C74 C73 103.7(10) . . ?
N10 C74 H74 111.8 . . ?
N19 C74 C73 102.5(11) . . ?
N19 C74 H74 111.8 . . ?
C73 C74 H74 111.8 . . ?
N14 C70 H70A 108.7 . . ?
N14 C70 H70B 108.7 . . ?
N22 C70 N14 114.1(10) . . ?
N22 C70 H70A 108.7 . . ?
N22 C70 H70B 108.7 . . ?
H70A C70 H70B 107.6 . . ?
N18 C66 N19 113.3(11) 5_678 . ?
N18 C66 H66A 108.9 5_678 . ?
N18 C66 H66B 108.9 5_678 . ?
N19 C66 H66A 108.9 . . ?
N19 C66 H66B 108.9 . . ?
H66A C66 H66B 107.7 . . ?
N18 C75 N11 115.5(10) . 5_678 ?
N18 C75 H75 112.1 . . ?
N18 C75 C76 103.0(10) . . ?
N11 C75 H75 112.1 5_678 . ?
N11 C75 C76 101.2(11) 5_678 . ?
C76 C75 H75 112.1 . . ?
C14 C18 H18 120.3 . . ?
C14 C18 C17 119.4(15) . . ?
C17 C18 H18 120.3 . . ?
O23 C67 N19 124.1(14) . . ?
O23 C67 N20 127.7(14) . . ?
N20 C67 N19 108.2(12) . . ?
N4 C35 C36 125.9(13) . . ?
N4 C35 H35 117.0 . . ?
C36 C35 H35 117.0 . . ?
N7 C62 N15 116.7(10) . . ?
N7 C62 H62A 108.1 . . ?
N7 C62 H62B 108.1 . . ?
N15 C62 H62A 108.1 . . ?
N15 C62 H62B 108.1 . . ?
H62A C62 H62B 107.3 . . ?
N17 C76 N12 114.2(11) . 5_678 ?
N17 C76 C75 103.9(10) . . ?
N17 C76 H76 111.3 . . ?
N12 C76 C75 104.2(10) 5_678 . ?
N12 C76 H76 111.3 5_678 . ?
C75 C76 H76 111.3 . . ?
N8 C72 C71 103.7(11) . . ?
N8 C72 H72 111.0 . . ?
N21 C72 N8 115.9(10) . . ?
N21 C72 C71 103.6(11) . . ?
N21 C72 H72 111.0 . . ?
C71 C72 H72 111.0 . . ?
N2 C17 C18 122.9(17) . . ?
N2 C17 H17 118.5 . . ?
C18 C17 H17 118.5 . . ?
N21 C68 H68A 108.0 . . ?
N21 C68 H68B 108.0 . . ?
N20 C68 N21 117.1(10) . . ?
N20 C68 H68A 108.0 . . ?
N20 C68 H68B 108.0 . . ?
H68A C68 H68B 107.3 . . ?
N2 C16 C15 125.8(15) . . ?
N2 C16 H16 117.1 . . ?
C15 C16 H16 117.1 . . ?

loop_
_geom_bond_atom_site_label_1
_geom_bond_atom_site_label_2
_geom_bond_distance
_geom_bond_site_symmetry_2
_geom_bond_publ_flag
U1 U3 3.7211(5) . ?
U1 O7 2.271(6) . ?
U1 O8 2.342(6) . ?
U1 O10 2.406(6) . ?
U1 O12 2.447(6) . ?
U1 O1 1.779(6) . ?
U1 O2 1.774(6) . ?
U1 O16 2.469(7) . ?
U2 U3 3.7005(5) . ?
U2 O7 2.242(6) . ?
U2 O13 2.340(6) . ?
U2 O4 1.755(7) . ?
U2 O14 2.520(6) . ?
U2 O3 1.776(7) . ?
U2 O15 2.474(7) . ?
U2 O9 2.316(7) . ?
U2 C37 2.872(9) . ?
U3 O7 2.269(6) . ?
U3 O8 2.301(6) . ?
U3 O6 1.772(8) . ?
U3 O9 2.350(7) . ?
U3 O18 2.490(7) . ?
U3 O5 1.773(9) . ?
U3 O17 2.551(10) . ?
O10 C1 1.292(12) . ?
O12 C19 1.273(9) . ?
O13 C19 1.298(10) . ?
O14 C37 1.270(11) . ?
O16 H16A 0.8600 . ?
O16 H16B 0.8591 . ?
O15 C37 1.276(11) . ?
O18 C55 1.206(13) . ?
O29 C85 1.233(11) . ?
C19 C20 1.426(11) . ?
O11 C1 1.221(12) . ?
N3 C31 1.356(12) . ?
N3 C27 1.340(12) . ?
N3 C26 1.491(12) . ?
N26 C97 1.452(12) . ?
N26 C83 1.385(12) . ?
N26 C84 1.466(12) . ?
N29 C86 1.467(12) . ?
N29 C87 1.348(13) . ?
N29 C101 1.443(12) . ?
N28 C95 1.463(12) . ?
N28 C86 1.444(11) . ?
N28 C85 1.367(11) . ?
O19 C57 1.203(14) . ?
N38 C89 1.449(12) . ?
N38 C79 1.380(12) . ?
N38 C101 1.438(13) . ?
O26 C79 1.217(11) . ?
O28 C83 1.234(12) . ?
O32 C92 1.244(12) . ?
N33 C97 1.443(11) . ?
N33 C91 1.443(12) . ?
N33 C92 1.350(12) . ?
N34 C98 1.447(12) . ?
N34 C93 1.445(12) . ?
N34 C92 1.378(13) . ?
O31 C90 1.190(11) . ?
N1 C8 1.504(12) . ?
N1 C13 1.305(13) . ?
N1 C9 1.341(14) . ?
N5 C45 1.345(14) . ?
N5 C49 1.318(15) . ?
N5 C44 1.498(13) . ?
C5 C6 1.409(14) . ?
C5 C8 1.517(12) . ?
C5 C4 1.392(15) . ?
O27 C81 1.212(12) . ?
N32 C96 1.476(12) . ?
N32 C90 1.377(12) . ?
N32 C91 1.456(13) . ?
N24 C81 1.380(13) . ?
N24 C99 1.446(13) . ?
N24 C82 1.446(12) . ?
O17 H17A 0.8543 . ?
O17 H17B 0.8540 . ?
O23 C67 1.243(15) . ?
C23 C22 1.385(14) . ?
C23 C24 1.375(13) . ?
C23 C26 1.529(12) . ?
C95 H95 0.9800 . ?
C95 N31 1.437(11) . ?
C95 C96 1.534(13) . ?
N35 C93 1.443(13) . ?
N35 C99 1.445(13) . ?
N35 C94 1.373(13) . ?
C22 H22 0.9300 . ?
C22 C21 1.378(12) . ?
N37 C79 1.369(12) . ?
N37 C80 1.427(12) 7_678 ?
N37 C102 1.425(13) . ?
N25 C98 1.472(12) . ?
N25 C83 1.319(13) . ?
N25 C82 1.451(12) . ?
O33 C94 1.212(13) . ?
O30 C87 1.216(12) . ?
N14 C61 1.354(16) . ?
N14 C78 1.442(15) . ?
N14 C70 1.433(19) . ?
O20 C59 1.244(15) . ?
N30 C87 1.383(14) . ?
N30 C88 1.436(14) 7_678 ?
N30 C102 1.462(13) . ?
O24 C65 1.201(15) . ?
N23 C81 1.358(13) . ?
N23 C80 1.433(12) . ?
N23 C100 1.424(13) . ?
N27 C96 1.441(11) . ?
N27 C85 1.352(12) . ?
N27 C84 1.442(12) . ?
C37 C38 1.520(13) . ?
O25 C63 1.202(14) . ?
N6 C52 1.283(15) . ?
N6 C53 1.373(16) . ?
N31 C89 1.437(12) . ?
N31 C90 1.399(12) . ?
C21 H21 0.9300 . ?
C21 C20 1.393(12) . ?
C97 H97 0.9800 . ?
C97 C98 1.521(13) . ?
C20 C25 1.384(13) . ?
C86 H86A 0.9700 . ?
C86 H86B 0.9700 . ?
N18 C65 1.365(17) . ?
N18 C66 1.417(18) 5_678 ?
N18 C75 1.440(16) . ?
O21 C61 1.233(13) . ?
N36 C88 1.449(13) . ?
N36 C100 1.460(14) . ?
N36 C94 1.381(13) . ?
N11 C59 1.307(16) . ?
N11 C58 1.449(17) . ?
N11 C75 1.479(15) 5_678 ?
N7 C55 1.358(15) . ?
N7 C71 1.440(14) . ?
N7 C62 1.437(18) . ?
N9 C56 1.449(16) . ?
N9 C57 1.402(15) . ?
N9 C73 1.424(14) . ?
C25 H25 0.9300 . ?
C25 C24 1.389(13) . ?
C50 C47 1.476(16) . ?
C50 C51 1.420(15) . ?
C50 C54 1.387(15) . ?
C89 H89A 0.9700 . ?
C89 H89B 0.9700 . ?
N10 C57 1.360(16) . ?
N10 C58 1.419(16) . ?
N10 C74 1.447(15) . ?
C6 H6 0.9300 . ?
C6 C7 1.409(13) . ?
C98 H98 0.9800 . ?
C45 H45 0.9300 . ?
C45 C46 1.367(16) . ?
N22 C71 1.445(15) . ?
N22 C69 1.359(17) . ?
N22 C70 1.428(18) . ?
O22 C69 1.223(15) . ?
C52 H52 0.9300 . ?
C52 C51 1.373(16) . ?
C80 H80A 0.9700 . ?
C80 H80B 0.9700 . ?
C1 C2 1.499(13) . ?
C2 C3 1.396(14) . ?
C2 C7 1.365(13) . ?
N13 C61 1.372(17) . ?
N13 C60 1.414(18) . ?
N13 C77 1.418(15) . ?
C93 H93A 0.9700 . ?
C93 H93B 0.9700 . ?
C46 H46 0.9300 . ?
C46 C47 1.391(16) . ?
C96 H96 0.9800 . ?
N15 C63 1.381(17) . ?
N15 C78 1.448(15) . ?
N15 C62 1.445(17) . ?
C12 H12 0.9300 . ?
C12 C11 1.376(15) . ?
C12 C13 1.394(14) . ?
C11 C10 1.373(16) . ?
C11 C14 1.509(15) . ?
C49 H49 0.9300 . ?
C49 C48 1.356(16) . ?
C42 H42 0.9300 . ?
C42 C43 1.385(14) . ?
C42 C41 1.378(15) . ?
C3 H3 0.9300 . ?
C3 C4 1.378(14) . ?
N17 C65 1.397(17) . ?
N17 C64 1.481(18) . ?
N17 C76 1.450(16) . ?
C24 H24 0.9300 . ?
C8 H8A 0.9700 . ?
C8 H8B 0.9700 . ?
C31 H31 0.9300 . ?
C31 C30 1.359(14) . ?
C38 C43 1.364(14) . ?
C38 C39 1.375(14) . ?
C99 H99 0.9800 . ?
C99 C100 1.565(14) . ?
C47 C48 1.413(15) . ?
C51 H51 0.9300 . ?
C28 H28 0.9300 . ?
C28 C29 1.395(15) . ?
C28 C27 1.384(15) . ?
N19 C74 1.457(16) . ?
N19 C66 1.476(17) . ?
N19 C67 1.386(18) . ?
N4 C34 1.317(18) . ?
N4 C35 1.287(17) . ?
N8 C56 1.470(16) . ?
N8 C55 1.344(16) . ?
N8 C72 1.460(14) . ?
C44 H44A 0.9700 . ?
C44 H44B 0.9700 . ?
C44 C41 1.518(13) . ?
C4 H4 0.9300 . ?
C7 H7 0.9300 . ?
C30 H30 0.9300 . ?
C30 C29 1.368(13) . ?
C88 H88A 0.9700 . ?
C88 H88B 0.9700 . ?
C32 C29 1.494(13) . ?
C32 C36 1.363(16) . ?
C32 C33 1.404(14) . ?
C43 H43 0.9300 . ?
N21 C69 1.372(18) . ?
N21 C72 1.431(15) . ?
N21 C68 1.443(19) . ?
N12 C59 1.369(16) . ?
N12 C60 1.475(16) 5_678 ?
N12 C76 1.454(16) 5_678 ?
C100 H100 0.9800 . ?
N16 C77 1.459(15) . ?
N16 C63 1.352(17) . ?
N16 C64 1.447(19) . ?
C53 H53 0.9300 . ?
C53 C54 1.368(16) . ?
C101 H101 0.9800 . ?
C101 C102 1.547(13) . ?
C56 H56A 0.9700 . ?
C56 H56B 0.9700 . ?
C84 H84A 0.9700 . ?
C84 H84B 0.9700 . ?
C27 H27 0.9300 . ?
C91 H91A 0.9700 . ?
C91 H91B 0.9700 . ?
C13 H13 0.9300 . ?
C26 H26A 0.9700 . ?
C26 H26B 0.9700 . ?
C41 C40 1.364(16) . ?
C10 H10 0.9300 . ?
C10 C9 1.381(16) . ?
C54 H54 0.9300 . ?
C14 C15 1.395(17) . ?
C14 C18 1.343(18) . ?
N20 C73 1.419(15) . ?
N20 C67 1.345(17) . ?
N20 C68 1.418(17) . ?
C102 H102 0.9800 . ?
C9 H9 0.9300 . ?
C71 H71 0.9800 . ?
C71 C72 1.51(2) . ?
C60 H60A 0.9700 . ?
C60 H60B 0.9700 . ?
C36 H36 0.9300 . ?
C36 C35 1.425(17) . ?
C73 H73 0.9800 . ?
C73 C74 1.56(2) . ?
C33 H33 0.9300 . ?
C33 C34 1.394(16) . ?
C77 H77 0.9800 . ?
C77 C78 1.52(2) . ?
C82 H82A 0.9700 . ?
C82 H82B 0.9700 . ?
C78 H78 0.9800 . ?
C34 H34 0.9300 . ?
N2 C17 1.32(2) . ?
N2 C16 1.31(2) . ?
C39 H39 0.9300 . ?
C39 C40 1.365(15) . ?
C15 H15 0.9300 . ?
C15 C16 1.394(18) . ?
C48 H48 0.9300 . ?
C40 H40 0.9300 . ?
C64 H64A 0.9700 . ?
C64 H64B 0.9700 . ?
C58 H58A 0.9700 . ?
C58 H58B 0.9700 . ?
C74 H74 0.9800 . ?
C70 H70A 0.9700 . ?
C70 H70B 0.9700 . ?
C66 H66A 0.9700 . ?
C66 H66B 0.9700 . ?
C75 H75 0.9800 . ?
C75 C76 1.557(19) . ?
C18 H18 0.9300 . ?
C18 C17 1.418(19) . ?
C35 H35 0.9300 . ?
C62 H62A 0.9700 . ?
C62 H62B 0.9700 . ?
C76 H76 0.9800 . ?
C72 H72 0.9800 . ?
C17 H17 0.9300 . ?
C68 H68A 0.9700 . ?
C68 H68B 0.9700 . ?
C16 H16 0.9300 . ?

loop_
_geom_torsion_atom_site_label_1
_geom_torsion_atom_site_label_2
_geom_torsion_atom_site_label_3
_geom_torsion_atom_site_label_4
_geom_torsion
_geom_torsion_site_symmetry_1
_geom_torsion_site_symmetry_2
_geom_torsion_site_symmetry_3
_geom_torsion_site_symmetry_4
_geom_torsion_publ_flag
U1 O10 C1 O11 4.9(16) . . . . ?
U1 O10 C1 C2 -178.3(6) . . . . ?
U1 O12 C19 O13 -33.8(13) . . . . ?
U1 O12 C19 C20 149.6(7) . . . . ?
U2 O13 C19 O12 -31.4(12) . . . . ?
U2 O13 C19 C20 145.3(7) . . . . ?
U2 O14 C37 O15 -3.6(9) . . . . ?
U2 O14 C37 C38 174.7(7) . . . . ?
U2 O15 C37 O14 3.7(9) . . . . ?
U2 O15 C37 C38 -174.7(7) . . . . ?
U3 O18 C55 N7 -90.4(13) . . . . ?
U3 O18 C55 N8 89.2(13) . . . . ?
O10 C1 C2 C3 -175.2(9) . . . . ?
O10 C1 C2 C7 5.6(14) . . . . ?
O12 C19 C20 C21 155.9(9) . . . . ?
O12 C19 C20 C25 -29.8(12) . . . . ?
O13 C19 C20 C21 -20.6(12) . . . . ?
O13 C19 C20 C25 153.6(8) . . . . ?
O14 C37 C38 C43 -1.6(14) . . . . ?
O14 C37 C38 C39 179.3(10) . . . . ?
O15 C37 C38 C43 176.7(10) . . . . ?
O15 C37 C38 C39 -2.4(14) . . . . ?
C19 C20 C25 C24 -172.5(9) . . . . ?
O11 C1 C2 C3 1.6(16) . . . . ?
O11 C1 C2 C7 -177.5(11) . . . . ?
N3 C31 C30 C29 3.0(17) . . . . ?
N26 C97 C98 N34 -121.6(8) . . . . ?
N26 C97 C98 N25 -3.5(9) . . . . ?
N29 C101 C102 N37 122.1(8) . . . . ?
N29 C101 C102 N30 2.6(9) . . . . ?
N28 C95 N31 C89 -78.7(12) . . . . ?
N28 C95 N31 C90 112.3(9) . . . . ?
N28 C95 C96 N32 -117.3(7) . . . . ?
N28 C95 C96 N27 1.6(9) . . . . ?
N38 C101 C102 N37 1.9(9) . . . . ?
N38 C101 C102 N30 -117.5(8) . . . . ?
N33 C97 C98 N34 -1.5(10) . . . . ?
N33 C97 C98 N25 116.6(8) . . . . ?
N5 C45 C46 C47 -1.5(17) . . . . ?
N5 C49 C48 C47 -2.2(17) . . . . ?
N5 C44 C41 C42 103.1(12) . . . . ?
N5 C44 C41 C40 -74.6(14) . . . . ?
C5 C6 C7 C2 -2.0(15) . . . . ?
N24 C99 C100 N23 -0.6(10) . . . . ?
N24 C99 C100 N36 -119.6(9) . . . . ?
C23 C22 C21 C20 -3.0(14) . . . . ?
C95 N28 C86 N29 -84.0(11) . . . . ?
C95 N28 C85 O29 -171.9(9) . . . . ?
C95 N28 C85 N27 3.7(10) . . . . ?
C95 N31 C89 N38 83.6(12) . . . . ?
C95 N31 C90 O31 176.6(10) . . . . ?
C95 N31 C90 N32 -1.4(11) . . . . ?
N35 C99 C100 N23 119.2(9) . . . . ?
N35 C99 C100 N36 0.2(10) . . . . ?
C22 C23 C24 C25 0.3(15) . . . . ?
C22 C23 C26 N3 -78.5(12) . . . . ?
C22 C21 C20 C19 174.9(8) . . . . ?
C22 C21 C20 C25 0.8(14) . . . . ?
C37 C38 C43 C42 179.1(10) . . . . ?
C37 C38 C39 C40 179.2(11) . . . . ?
N6 C52 C51 C50 -3.4(18) . . . . ?
N6 C53 C54 C50 0(2) . . . . ?
N31 C95 C96 N32 3.5(9) . . . . ?
N31 C95 C96 N27 122.4(8) . . . . ?
C21 C20 C25 C24 1.8(14) . . . . ?
C97 N26 C83 O28 -174.7(9) . . . . ?
C97 N26 C83 N25 5.0(10) . . . . ?
C97 N26 C84 N27 -86.1(10) . . . . ?
C97 N33 C91 N32 78.9(11) . . . . ?
C97 N33 C92 O32 175.3(10) . . . . ?
C97 N33 C92 N34 -5.3(12) . . . . ?
C20 C25 C24 C23 -2.4(15) . . . . ?
C86 N29 C87 O30 5.4(15) . . . . ?
C86 N29 C87 N30 -168.8(8) . . . . ?
C86 N29 C101 N38 -81.9(10) . . . . ?
C86 N29 C101 C102 167.0(8) . . . . ?
C86 N28 C95 N31 79.4(11) . . . . ?
C86 N28 C95 C96 -165.9(8) . . . . ?
C86 N28 C85 O29 -8.9(15) . . . . ?
C86 N28 C85 N27 166.8(8) . . . . ?
N18 C75 C76 N17 0.7(12) . . . . ?
N18 C75 C76 N12 120.6(10) . . . 5_678 ?
N11 C75 C76 N17 -119.1(10) 5_678 . . . ?
N11 C75 C76 N12 0.8(12) 5_678 . . 5_678 ?
N7 C71 C72 N8 10.3(12) . . . . ?
N7 C71 C72 N21 131.7(10) . . . . ?
N9 C73 C74 N10 1.2(12) . . . . ?
N9 C73 C74 N19 120.6(10) . . . . ?
C50 C47 C48 C49 -177.0(10) . . . . ?
C89 N38 C79 O26 -13.1(15) . . . . ?
C89 N38 C79 N37 164.6(8) . . . . ?
C89 N38 C101 N29 84.0(11) . . . . ?
C89 N38 C101 C102 -164.0(8) . . . . ?
C89 N31 C90 O31 7.0(16) . . . . ?
C89 N31 C90 N32 -171.0(8) . . . . ?
C6 C5 C8 N1 80.7(12) . . . . ?
C6 C5 C4 C3 -0.3(15) . . . . ?
C98 N34 C93 N35 -81.5(12) . . . . ?
C98 N34 C92 O32 -176.4(11) . . . . ?
C98 N34 C92 N33 4.2(12) . . . . ?
C98 N25 C83 N26 -7.6(11) . . . . ?
C98 N25 C83 O28 172.1(9) . . . . ?
C98 N25 C82 N24 89.4(11) . . . . ?
C45 N5 C49 C48 0.4(16) . . . . ?
C45 N5 C44 C41 92.5(11) . . . . ?
C45 C46 C47 C50 178.8(10) . . . . ?
C45 C46 C47 C48 -0.3(16) . . . . ?
N22 C71 C72 N8 -110.5(10) . . . . ?
N22 C71 C72 N21 10.9(12) . . . . ?
C79 N38 C89 N31 116.7(9) . . . . ?
C79 N38 C101 N29 -115.8(9) . . . . ?
C79 N38 C101 C102 -3.8(10) . . . . ?
C79 N37 C102 N30 111.1(10) . . . . ?
C79 N37 C102 C101 0.4(10) . . . . ?
C83 N26 C97 N33 -113.9(8) . . . . ?
C83 N26 C97 C98 -0.6(9) . . . . ?
C83 N26 C84 N27 123.4(9) . . . . ?
C83 N25 C98 N34 117.9(9) . . . . ?
C83 N25 C98 C97 6.9(10) . . . . ?
C83 N25 C82 N24 -118.2(10) . . . . ?
C52 N6 C53 C54 -1.2(18) . . . . ?
C81 N24 C99 N35 -113.3(10) . . . . ?
C81 N24 C99 C100 -1.4(11) . . . . ?
C81 N24 C82 N25 111.5(11) . . . . ?
C81 N23 C80 N37 -116.2(11) . . . 7_678 ?
C81 N23 C100 N36 112.9(10) . . . . ?
C81 N23 C100 C99 2.5(12) . . . . ?
C80 N37 C79 N38 -172.5(8) 7_678 . . . ?
C80 N37 C79 O26 5.1(15) 7_678 . . . ?
C80 N37 C102 N30 -79.6(12) 7_678 . . . ?
C80 N37 C102 C101 169.8(9) 7_678 . . . ?
C80 N23 C81 O27 13.4(17) . . . . ?
C80 N23 C81 N24 -166.2(9) . . . . ?
C80 N23 C100 N36 -85.0(12) . . . . ?
C80 N23 C100 C99 164.6(9) . . . . ?
C1 C2 C3 C4 179.3(10) . . . . ?
C1 C2 C7 C6 -178.6(9) . . . . ?
C2 C3 C4 C5 0.5(16) . . . . ?
N13 C77 C78 N14 -7.9(11) . . . . ?
N13 C77 C78 N15 -127.1(10) . . . . ?
C93 N34 C98 N25 82.3(12) . . . . ?
C93 N34 C98 C97 -167.3(9) . . . . ?
C93 N34 C92 O32 -10.5(18) . . . . ?
C93 N34 C92 N33 170.1(9) . . . . ?
C93 N35 C99 N24 -86.1(12) . . . . ?
C93 N35 C99 C100 163.3(9) . . . . ?
C93 N35 C94 O33 15.5(18) . . . . ?
C93 N35 C94 N36 -165.9(9) . . . . ?
C46 C47 C48 C49 2.1(16) . . . . ?
C96 N32 C90 O31 -174.0(10) . . . . ?
C96 N32 C90 N31 4.0(11) . . . . ?
C96 N32 C91 N33 -85.7(10) . . . . ?
C96 C95 N31 C89 167.5(8) . . . . ?
C96 C95 N31 C90 -1.5(10) . . . . ?
C96 N27 C85 O29 173.0(9) . . . . ?
C96 N27 C85 N28 -2.6(11) . . . . ?
C96 N27 C84 N26 78.1(11) . . . . ?
C12 C11 C10 C9 2(2) . . . . ?
C12 C11 C14 C15 -158.1(11) . . . . ?
C12 C11 C14 C18 18.4(17) . . . . ?
C11 C12 C13 N1 -0.5(17) . . . . ?
C11 C10 C9 N1 -1(2) . . . . ?
C11 C14 C15 C16 174.6(11) . . . . ?
C11 C14 C18 C17 -174.0(12) . . . . ?
C49 N5 C45 C46 1.5(16) . . . . ?
C49 N5 C44 C41 -81.5(12) . . . . ?
C42 C41 C40 C39 -1(2) . . . . ?
C3 C2 C7 C6 2.2(15) . . . . ?
C24 C23 C22 C21 2.4(14) . . . . ?
C24 C23 C26 N3 104.6(11) . . . . ?
C8 N1 C13 C12 -174.3(9) . . . . ?
C8 N1 C9 C10 175.0(12) . . . . ?
C8 C5 C6 C7 177.8(9) . . . . ?
C8 C5 C4 C3 -177.1(9) . . . . ?
C31 N3 C27 C28 -2.5(16) . . . . ?
C31 N3 C26 C23 -53.0(13) . . . . ?
C31 C30 C29 C28 -4.4(17) . . . . ?
C31 C30 C29 C32 172.0(10) . . . . ?
C38 C39 C40 C41 2(2) . . . . ?
C61 N14 C78 N15 120.9(12) . . . . ?
C61 N14 C78 C77 9.8(12) . . . . ?
C61 N14 C70 N22 -127.1(12) . . . . ?
C61 N13 C60 N12 116.4(13) . . . 5_678 ?
C61 N13 C77 N16 -108.9(13) . . . . ?
C61 N13 C77 C78 3.9(13) . . . . ?
C99 N24 C81 O27 -176.6(10) . . . . ?
C99 N24 C81 N23 3.0(12) . . . . ?
C99 N24 C82 N25 -83.1(12) . . . . ?
C99 N35 C93 N34 86.0(12) . . . . ?
C99 N35 C94 O33 176.1(11) . . . . ?
C99 N35 C94 N36 -5.3(13) . . . . ?
C47 C50 C51 C52 177.5(10) . . . . ?
C47 C50 C54 C53 -175.9(11) . . . . ?
C51 C50 C47 C46 -41.9(15) . . . . ?
C51 C50 C47 C48 137.1(11) . . . . ?
C51 C50 C54 C53 -0.1(18) . . . . ?
C87 N29 C86 N28 -109.4(10) . . . . ?
C87 N29 C101 N38 109.3(9) . . . . ?
C87 N29 C101 C102 -1.8(10) . . . . ?
C87 N30 C102 N37 -114.9(9) . . . . ?
C87 N30 C102 C101 -2.9(10) . . . . ?
C44 N5 C45 C46 -172.6(10) . . . . ?
C44 N5 C49 C48 174.3(10) . . . . ?
C44 C41 C40 C39 176.3(12) . . . . ?
C4 C5 C6 C7 1.0(14) . . . . ?
C4 C5 C8 N1 -102.5(12) . . . . ?
C7 C2 C3 C4 -1.5(16) . . . . ?
C85 N28 C95 N31 -118.0(9) . . . . ?
C85 N28 C95 C96 -3.3(10) . . . . ?
C85 N28 C86 N29 115.3(10) . . . . ?
C85 N27 C96 N32 110.9(9) . . . . ?
C85 N27 C96 C95 0.5(10) . . . . ?
C85 N27 C84 N26 -114.9(9) . . . . ?
C88 N30 C87 N29 163.3(9) 7_678 . . . ?
C88 N30 C87 O30 -11.1(15) 7_678 . . . ?
C88 N30 C102 N37 84.0(11) 7_678 . . . ?
C88 N30 C102 C101 -164.0(9) 7_678 . . . ?
C88 N36 C100 N23 82.0(12) . . . . ?
C88 N36 C100 C99 -166.4(9) . . . . ?
C88 N36 C94 N35 168.4(10) . . . . ?
C88 N36 C94 O33 -13.0(19) . . . . ?
C32 C36 C35 N4 -2(2) . . . . ?
C32 C33 C34 N4 -1(2) . . . . ?
C43 C42 C41 C44 -178.0(11) . . . . ?
C43 C42 C41 C40 -0.3(18) . . . . ?
C43 C38 C39 C40 0.1(18) . . . . ?
C29 C28 C27 N3 1.0(17) . . . . ?
C29 C32 C36 C35 -175.1(11) . . . . ?
C29 C32 C33 C34 176.6(11) . . . . ?
C100 N23 C81 O27 176.2(11) . . . . ?
C100 N23 C81 N24 -3.4(12) . . . . ?
C100 N23 C80 N37 83.0(13) . . . 7_678 ?
C100 N36 C88 N30 -82.0(14) . . . 7_678 ?
C100 N36 C94 N35 5.4(13) . . . . ?
C100 N36 C94 O33 -175.9(11) . . . . ?
C94 N35 C93 N34 -115.3(11) . . . . ?
C94 N35 C99 N24 113.7(10) . . . . ?
C94 N35 C99 C100 3.1(12) . . . . ?
C94 N36 C88 N30 116.5(12) . . . 7_678 ?
C94 N36 C100 N23 -115.1(10) . . . . ?
C94 N36 C100 C99 -3.4(12) . . . . ?
C59 N11 C58 N10 -109.7(14) . . . . ?
N16 C77 C78 N14 111.7(10) . . . . ?
N16 C77 C78 N15 -7.5(12) . . . . ?
C53 N6 C52 C51 3.1(19) . . . . ?
C101 N29 C86 N28 82.8(11) . . . . ?
C101 N29 C87 O30 174.2(10) . . . . ?
C101 N29 C87 N30 0.1(11) . . . . ?
C101 N38 C89 N31 -84.6(11) . . . . ?
C101 N38 C79 O26 -173.5(9) . . . . ?
C101 N38 C79 N37 4.1(11) . . . . ?
C90 N32 C96 C95 -4.7(10) . . . . ?
C90 N32 C96 N27 -115.4(9) . . . . ?
C90 N32 C91 N33 120.2(9) . . . . ?
C90 N31 C89 N38 -108.5(10) . . . . ?
C56 N9 C57 O19 12.7(19) . . . . ?
C56 N9 C57 N10 -164.1(11) . . . . ?
C56 N9 C73 N20 -85.5(15) . . . . ?
C56 N9 C73 C74 161.1(11) . . . . ?
C56 N8 C55 O18 -13.4(17) . . . . ?
C56 N8 C55 N7 166.3(10) . . . . ?
C56 N8 C72 N21 76.5(16) . . . . ?
C56 N8 C72 C71 -170.7(10) . . . . ?
C84 N26 C97 N33 92.3(10) . . . . ?
C84 N26 C97 C98 -154.3(8) . . . . ?
C84 N26 C83 O28 -21.4(14) . . . . ?
C84 N26 C83 N25 158.2(8) . . . . ?
C84 N27 C96 N32 -81.0(11) . . . . ?
C84 N27 C96 C95 168.6(8) . . . . ?
C84 N27 C85 O29 4.8(15) . . . . ?
C84 N27 C85 N28 -170.8(8) . . . . ?
C27 N3 C31 C30 0.6(16) . . . . ?
C27 N3 C26 C23 132.8(10) . . . . ?
C27 C28 C29 C30 2.3(17) . . . . ?
C27 C28 C29 C32 -174.1(10) . . . . ?
C91 N33 C97 N26 -84.5(10) . . . . ?
C91 N33 C97 C98 162.1(8) . . . . ?
C91 N33 C92 O32 17.8(17) . . . . ?
C91 N33 C92 N34 -162.8(9) . . . . ?
C91 N32 C96 C95 -160.6(8) . . . . ?
C91 N32 C96 N27 88.6(10) . . . . ?
C91 N32 C90 O31 -17.4(15) . . . . ?
C91 N32 C90 N31 160.5(8) . . . . ?
C13 N1 C8 C5 -54.1(14) . . . . ?
C13 N1 C9 C10 -2(2) . . . . ?
C13 C12 C11 C10 -1.8(17) . . . . ?
C13 C12 C11 C14 174.0(10) . . . . ?
C26 N3 C31 C30 -173.3(10) . . . . ?
C26 N3 C27 C28 171.4(10) . . . . ?
C26 C23 C22 C21 -174.5(9) . . . . ?
C26 C23 C24 C25 177.1(9) . . . . ?
C41 C42 C43 C38 1.9(18) . . . . ?
C10 C11 C14 C15 17.5(17) . . . . ?
C10 C11 C14 C18 -166.0(13) . . . . ?
C54 C50 C47 C46 133.8(12) . . . . ?
C54 C50 C47 C48 -47.2(16) . . . . ?
C54 C50 C51 C52 1.7(16) . . . . ?
C55 N7 C71 N22 105.6(13) . . . . ?
C55 N7 C71 C72 -6.8(13) . . . . ?
C55 N7 C62 N15 -109.3(13) . . . . ?
C55 N8 C56 N9 122.5(11) . . . . ?
C55 N8 C72 N21 -124.0(13) . . . . ?
C55 N8 C72 C71 -11.2(13) . . . . ?
C14 C11 C10 C9 -173.3(12) . . . . ?
C14 C15 C16 N2 2(2) . . . . ?
C14 C18 C17 N2 -3(2) . . . . ?
C57 N9 C56 N8 -114.0(12) . . . . ?
C57 N9 C73 N20 115.7(13) . . . . ?
C57 N9 C73 C74 2.3(13) . . . . ?
C57 N10 C58 N11 108.8(13) . . . . ?
C57 N10 C74 N19 -115.2(13) . . . . ?
C57 N10 C74 C73 -4.4(13) . . . . ?
N20 C73 C74 N10 -121.8(10) . . . . ?
N20 C73 C74 N19 -2.4(12) . . . . ?
C102 N37 C79 N38 -2.7(11) . . . . ?
C102 N37 C79 O26 175.0(10) . . . . ?
C102 N30 C87 N29 1.9(11) . . . . ?
C102 N30 C87 O30 -172.5(9) . . . . ?
C9 N1 C8 C5 129.2(11) . . . . ?
C9 N1 C13 C12 2.2(17) . . . . ?
C92 N33 C97 N26 117.6(9) . . . . ?
C92 N33 C97 C98 4.2(10) . . . . ?
C92 N33 C91 N32 -125.8(10) . . . . ?
C92 N34 C98 N25 -111.9(10) . . . . ?
C92 N34 C98 C97 -1.5(11) . . . . ?
C92 N34 C93 N35 114.4(11) . . . . ?
C71 N7 C55 O18 179.8(10) . . . . ?
C71 N7 C55 N8 0.0(13) . . . . ?
C71 N7 C62 N15 73.0(16) . . . . ?
C71 N22 C69 O22 -178.7(12) . . . . ?
C71 N22 C69 N21 -2.0(13) . . . . ?
C71 N22 C70 N14 -85.3(15) . . . . ?
C60 N13 C61 N14 164.2(10) . . . . ?
C60 N13 C61 O21 -18.0(18) . . . . ?
C60 N13 C77 N16 89.5(14) . . . . ?
C60 N13 C77 C78 -157.7(11) . . . . ?
C60 N12 C59 O20 -14(2) 5_678 . . . ?
C60 N12 C59 N11 164.1(12) 5_678 . . . ?
C36 C32 C29 C28 -160.3(12) . . . . ?
C36 C32 C29 C30 23.5(16) . . . . ?
C36 C32 C33 C34 0.2(18) . . . . ?
C73 N9 C56 N8 88.9(14) . . . . ?
C73 N9 C57 O19 171.7(12) . . . . ?
C73 N9 C57 N10 -5.1(14) . . . . ?
C73 N20 C67 O23 -176.2(11) . . . . ?
C73 N20 C67 N19 3.5(14) . . . . ?
C73 N20 C68 N21 -76.6(17) . . . . ?
C33 C32 C29 C28 23.5(16) . . . . ?
C33 C32 C29 C30 -152.8(11) . . . . ?
C33 C32 C36 C35 1.3(19) . . . . ?
C77 N13 C61 N14 2.2(13) . . . . ?
C77 N13 C61 O21 -180.0(11) . . . . ?
C77 N13 C60 N12 -84.0(15) . . . 5_678 ?
C77 N16 C63 O25 173.3(14) . . . . ?
C77 N16 C63 N15 -11.0(15) . . . . ?
C77 N16 C64 N17 79.7(16) . . . . ?
C63 N15 C78 N14 -109.0(14) . . . . ?
C63 N15 C78 C77 1.6(13) . . . . ?
C63 N15 C62 N7 116.6(14) . . . . ?
C63 N16 C77 N13 125.4(13) . . . . ?
C63 N16 C77 C78 11.6(14) . . . . ?
C63 N16 C64 N17 -133.8(12) . . . . ?
C65 N18 C75 N11 114.3(13) . . . 5_678 ?
C65 N18 C75 C76 5.0(14) . . . . ?
C65 N17 C64 N16 126.6(13) . . . . ?
C65 N17 C76 N12 -118.8(12) . . . 5_678 ?
C65 N17 C76 C75 -5.9(13) . . . . ?
C82 N24 C81 O27 -9.9(16) . . . . ?
C82 N24 C81 N23 169.7(9) . . . . ?
C82 N24 C99 N35 79.9(12) . . . . ?
C82 N24 C99 C100 -168.3(9) . . . . ?
C82 N25 C98 N34 -87.2(10) . . . . ?
C82 N25 C98 C97 161.8(8) . . . . ?
C82 N25 C83 N26 -161.7(8) . . . . ?
C82 N25 C83 O28 18.0(16) . . . . ?
C78 N14 C61 O21 174.3(11) . . . . ?
C78 N14 C61 N13 -7.9(13) . . . . ?
C78 N14 C70 N22 77.5(16) . . . . ?
C78 N15 C63 O25 -178.4(13) . . . . ?
C78 N15 C63 N16 5.6(15) . . . . ?
C78 N15 C62 N7 -82.5(15) . . . . ?
C34 N4 C35 C36 1(2) . . . . ?
C39 C38 C43 C42 -1.8(17) . . . . ?
C15 C14 C18 C17 2(2) . . . . ?
C69 N22 C71 N7 -117.7(13) . . . . ?
C69 N22 C71 C72 -5.9(13) . . . . ?
C69 N22 C70 N14 122.8(13) . . . . ?
C69 N21 C72 N8 99.8(14) . . . . ?
C69 N21 C72 C71 -13.1(13) . . . . ?
C69 N21 C68 N20 -97.3(15) . . . . ?
C64 N17 C65 O24 -19(2) . . . . ?
C64 N17 C65 N18 164.9(12) . . . . ?
C64 N17 C76 N12 86.5(15) . . . 5_678 ?
C64 N17 C76 C75 -160.6(12) . . . . ?
C64 N16 C77 N13 -86.2(16) . . . . ?
C64 N16 C77 C78 160.0(11) . . . . ?
C64 N16 C63 O25 24(2) . . . . ?
C64 N16 C63 N15 -160.7(11) . . . . ?
C58 N11 C59 O20 3(2) . . . . ?
C58 N11 C59 N12 -175.5(10) . . . . ?
C58 N10 C57 O19 -9(2) . . . . ?
C58 N10 C57 N9 167.9(11) . . . . ?
C58 N10 C74 N19 83.4(16) . . . . ?
C58 N10 C74 C73 -165.8(11) . . . . ?
C74 N10 C57 O19 -170.7(12) . . . . ?
C74 N10 C57 N9 5.9(14) . . . . ?
C74 N10 C58 N11 -91.3(14) . . . . ?
C74 N19 C66 N18 80.9(16) . . . 5_678 ?
C74 N19 C67 O23 174.6(11) . . . . ?
C74 N19 C67 N20 -5.1(14) . . . . ?
C70 N14 C61 O21 16.2(19) . . . . ?
C70 N14 C61 N13 -166.0(11) . . . . ?
C70 N14 C78 N15 -81.9(15) . . . . ?
C70 N14 C78 C77 166.9(11) . . . . ?
C70 N22 C71 N7 88.2(15) . . . . ?
C70 N22 C71 C72 -159.9(11) . . . . ?
C70 N22 C69 O22 -24(2) . . . . ?
C70 N22 C69 N21 152.7(11) . . . . ?
C66 N18 C65 O24 17(2) 5_678 . . . ?
C66 N18 C65 N17 -166.4(11) 5_678 . . . ?
C66 N18 C75 N11 -87.5(15) 5_678 . . 5_678 ?
C66 N18 C75 C76 163.2(11) 5_678 . . . ?
C66 N19 C74 N10 -72.1(16) . . . . ?
C66 N19 C74 C73 176.3(11) . . . . ?
C66 N19 C67 O23 2.7(19) . . . . ?
C66 N19 C67 N20 -177.0(11) . . . . ?
C75 N18 C65 O24 174.7(13) . . . . ?
C75 N18 C65 N17 -8.8(15) . . . . ?
C75 N11 C59 O20 175.0(11) 5_678 . . . ?
C75 N11 C59 N12 -3.4(14) 5_678 . . . ?
C75 N11 C58 N10 78.9(14) 5_678 . . . ?
C18 C14 C15 C16 -2.0(18) . . . . ?
C67 N19 C74 N10 116.1(13) . . . . ?
C67 N19 C74 C73 4.6(13) . . . . ?
C67 N19 C66 N18 -108.3(14) . . . 5_678 ?
C67 N20 C73 N9 -113.5(13) . . . . ?
C67 N20 C73 C74 -0.6(13) . . . . ?
C67 N20 C68 N21 112.8(14) . . . . ?
C35 N4 C34 C33 1(2) . . . . ?
C62 N7 C55 O18 1.7(17) . . . . ?
C62 N7 C55 N8 -178.0(10) . . . . ?
C62 N7 C71 N22 -76.5(15) . . . . ?
C62 N7 C71 C72 171.1(11) . . . . ?
C62 N15 C63 O25 -16(2) . . . . ?
C62 N15 C63 N16 168.1(12) . . . . ?
C62 N15 C78 N14 88.1(14) . . . . ?
C62 N15 C78 C77 -161.4(11) . . . . ?
C76 N17 C65 O24 -174.4(12) . . . . ?
C76 N17 C65 N18 9.2(14) . . . . ?
C76 N17 C64 N16 -80.8(17) . . . . ?
C76 N12 C59 O20 -175.8(11) 5_678 . . . ?
C76 N12 C59 N11 2.7(14) 5_678 . . . ?
C72 N8 C56 N9 -80.6(13) . . . . ?
C72 N8 C55 O18 -172.4(10) . . . . ?
C72 N8 C55 N7 7.3(12) . . . . ?
C72 N21 C69 N22 9.8(13) . . . . ?
C72 N21 C69 O22 -173.3(11) . . . . ?
C72 N21 C68 N20 85.3(16) . . . . ?
C17 N2 C16 C15 -2(2) . . . . ?
C68 N21 C69 N22 -167.9(11) . . . . ?
C68 N21 C69 O22 9.0(19) . . . . ?
C68 N21 C72 N8 -82.5(16) . . . . ?
C68 N21 C72 C71 164.7(11) . . . . ?
C68 N20 C73 N9 75.2(16) . . . . ?
C68 N20 C73 C74 -171.8(11) . . . . ?
C68 N20 C67 O23 -5(2) . . . . ?
C68 N20 C67 N19 174.8(11) . . . . ?
C16 N2 C17 C18 2(2) . . . . ?

loop_
_smtbx_masks_void_nr
_smtbx_masks_void_average_x
_smtbx_masks_void_average_y
_smtbx_masks_void_average_z
_smtbx_masks_void_volume
_smtbx_masks_void_count_electrons
_smtbx_masks_void_content
1 0.000 -0.839 0.250 1072.5 260.6 ?
2 0.000 -0.713 0.750 1072.5 260.2 ?
3 0.188 0.333 0.187 54.4 25.1 ?
4 0.188 0.667 0.687 54.4 28.7 ?
5 0.500 -0.206 0.750 1072.5 260.2 ?
6 0.500 0.119 0.250 1072.5 260.6 ?
7 0.312 0.167 0.813 54.4 27.0 ?
8 0.312 0.833 0.313 54.4 23.4 ?
9 0.688 0.167 0.687 54.4 28.7 ?
10 0.688 0.833 0.187 54.4 25.1 ?
11 0.812 0.333 0.313 54.4 23.4 ?
12 0.812 0.667 0.813 54.4 27.0 ?
